data_7134946
loop_
_publ_author_name
'Patterson, Claire R.'
'Oyala, Paul H.'
'Buss, Joshua A.'

_publ_section_title
;
 Synthesis and electronic structure elucidation of bioinspired
 heterobimetallic nickel complexes.
;
_journal_issue 66
_journal_name_full 'Chemical communications (Cambridge, England)'
_journal_page_first 12345
_journal_page_last 12348
_journal_paper_doi 10.1039/d5cc03435c
_journal_volume 61
_journal_year 2025
_chemical_formula_moiety 'C40 H45 N6 Ni2 O5, C32 H12 B F24, 0.75[C4H10O]'
_chemical_formula_sum 'C75 H64.5 B F24 N6 Ni2 O5.75'
_chemical_formula_weight 1726.05
_space_group_crystal_system triclinic
_space_group_IT_number 2
_space_group_name_Hall '-P 1'
_space_group_name_H-M_alt 'P -1'
_atom_sites_solution_hydrogens geom
_atom_sites_solution_primary dual
_audit_creation_date 2025-05-28
_audit_creation_method
;
Olex2 1.5
(compiled 2025.05.22 svn.r631f81ec for OlexSys, GUI svn.r7248)
;
_audit_update_record
;
2025-05-29 deposited with the CCDC.	2025-07-07 downloaded from the CCDC.
;
_cell_angle_alpha 80.2090(10)
_cell_angle_beta 80.1190(10)
_cell_angle_gamma 75.3510(10)
_cell_formula_units_Z 4
_cell_length_a 12.9520(2)
_cell_length_b 17.1844(3)
_cell_length_c 35.8757(4)
_cell_measurement_reflns_used 36757
_cell_measurement_temperature 153(2)
_cell_measurement_theta_max 69.3270
_cell_measurement_theta_min 2.6710
_cell_volume 7543.3(2)
_computing_cell_refinement 'CrysAlisPro 1.171.42.72a (Rigaku OD, 2022)'
_computing_data_collection 'CrysAlisPro 1.171.42.72a (Rigaku OD, 2022)'
_computing_data_reduction 'CrysAlisPro 1.171.42.72a (Rigaku OD, 2022)'
_computing_molecular_graphics 'Olex2 1.5 (Dolomanov et al., 2009)'
_computing_publication_material 'Olex2 1.5 (Dolomanov et al., 2009)'
_computing_structure_refinement 'SHELXL 2018/3 (Sheldrick, 2015)'
_computing_structure_solution 'SHELXT 2018/2 (Sheldrick, 2018)'
_diffrn_ambient_temperature 153(2)
_diffrn_detector 'CCD plate'
_diffrn_measured_fraction_theta_full 0.973
_diffrn_measured_fraction_theta_max 0.959
_diffrn_measurement_details
;
List of Runs (angles in degrees, time in seconds):

  # Type    Start    End  Width  t~exp~   \w     \q     \k     \f   Frames
#--------------------------------------------------------------------------
  1  \w   -110.00  70.00   1.00    1.00    --  -20.00   0.00-180.00  180
  2  \w    -45.00   0.00   1.00    1.00    --  -20.00  72.00   0.00   45
  3  \w    -45.00   0.00   1.00    1.00    --  -20.00  72.00   0.00   45
  4  \w    -25.00  43.00   1.00    1.00    --  -20.00  36.00 120.00   68
  5  \w    -45.00   0.00   1.00    1.00    --  -20.00  72.00-180.00   45
  6  \w   -173.00-128.00   1.00    3.00    --  -92.00 -36.00 120.00   45
  7  \w   -133.00 -88.00   1.00    3.00    --  -92.00 -36.00 -60.00   45
  8  \w   -104.00 -59.00   1.00    3.00    --  -92.00  36.00  60.00   45
  9  \w   -122.00 -77.00   1.00    3.00    --  -92.00 -72.00  60.00   45
 10  \w   -174.00 -78.00   1.00    3.00    --  -92.00 -72.00-120.00   96
 11  \w    -93.00 -35.00   1.00    3.00    --  -92.00  36.00-120.00   58
 12  \w   -176.00 -77.00   1.00    3.00    --  -92.00 -72.00 -60.00   99
 13  \w   -147.00 -75.00   1.00    3.00    --  -92.00 -72.00-180.00   72
 14  \w   -176.00 -77.00   1.00    3.00    --  -92.00 -72.00 120.00   99
 15  \w   -177.00-116.00   1.00    3.00    --  -92.00 -36.00  60.00   61
 16  \w    -87.00  -9.00   1.00    3.00    --  -92.00  36.00 -60.00   78
 17  \w   -102.00 -14.00   1.00    3.00    --  -92.00  36.00   0.00   88
 18  \w   -102.00 -21.00   1.00    3.00    --  -92.00  72.00 120.00   81
 19  \w   -175.00-104.00   1.00    3.00    --  -92.00 -36.00   0.00   71
 20  \w   -104.00 -52.00   1.00    3.00    --  -92.00  72.00  60.00   52
 21  \w   -109.00 -14.00   1.00    3.00    --  -92.00  72.00-120.00   95
 22  \w   -105.00 -24.00   1.00    3.00    --  -92.00  36.00-120.00   81
 23  \w   -105.00  -2.00   1.00    3.00    --  -92.00  36.00-180.00  103
 24  \w   -106.00  -2.00   1.00    3.00    --  -92.00  72.00 -60.00  104
 25  \w   -106.00  -2.00   1.00    3.00    --  -92.00  72.00 -60.00  104
 26  \w   -107.00 -29.00   1.00    3.00    --  -92.00  72.00   0.00   78
 27  \w   -117.00 -72.00   1.00    3.00    --  -92.00  72.00 180.00   45
;
_diffrn_measurement_device 'abstract diffractometer'
_diffrn_measurement_device_type 'dtrek-CrysAlisPro-abstract goniometer imported rigaku-d*trek images'
_diffrn_measurement_method '\w scans'
_diffrn_orient_matrix_type 'CrysAlisPro convention (1999,Acta A55,543-557)'
_diffrn_orient_matrix_UB_11 0.0816637000
_diffrn_orient_matrix_UB_12 0.0514727000
_diffrn_orient_matrix_UB_13 -0.0184613000
_diffrn_orient_matrix_UB_21 -0.0931835000
_diffrn_orient_matrix_UB_22 0.0716355000
_diffrn_orient_matrix_UB_23 -0.0109569000
_diffrn_orient_matrix_UB_31 -0.0064975000
_diffrn_orient_matrix_UB_32 0.0309732000
_diffrn_orient_matrix_UB_33 0.0383825000
_diffrn_radiation_monochromator graphite
_diffrn_radiation_probe x-ray
_diffrn_radiation_type 'Cu K\a'
_diffrn_radiation_wavelength 1.54178
_diffrn_reflns_av_R_equivalents 0.0532
_diffrn_reflns_av_unetI/netI 0.0446
_diffrn_reflns_Laue_measured_fraction_full 0.973
_diffrn_reflns_Laue_measured_fraction_max 0.959
_diffrn_reflns_limit_h_max 15
_diffrn_reflns_limit_h_min -15
_diffrn_reflns_limit_k_max 20
_diffrn_reflns_limit_k_min -20
_diffrn_reflns_limit_l_max 42
_diffrn_reflns_limit_l_min -40
_diffrn_reflns_number 112794
_diffrn_reflns_point_group_measured_fraction_full 0.973
_diffrn_reflns_point_group_measured_fraction_max 0.959
_diffrn_reflns_theta_full 67.679
_diffrn_reflns_theta_max 69.569
_diffrn_reflns_theta_min 2.681
_diffrn_source 'fine-focus sealed X-ray tube'
_diffrn_source_type 'Enhance (Cu) X-ray Source'
_diffrn_standards_number 0
_exptl_absorpt_coefficient_mu 1.648
_exptl_absorpt_correction_T_max 1.00000
_exptl_absorpt_correction_T_min 0.82862
_exptl_absorpt_correction_type multi-scan
_exptl_absorpt_process_details
;
CrysAlisPro 1.171.42.72a (Rigaku Oxford Diffraction, 2022)
Empirical absorption correction using spherical harmonics,
implemented in SCALE3 ABSPACK scaling algorithm.
;
_exptl_crystal_colour 'light blue'
_exptl_crystal_density_diffrn 1.520
_exptl_crystal_description needle
_exptl_crystal_F_000 3518
_exptl_crystal_size_max 0.118
_exptl_crystal_size_mid 0.074
_exptl_crystal_size_min 0.049
_refine_diff_density_max 0.737
_refine_diff_density_min -0.620
_refine_diff_density_rms 0.059
_refine_ls_extinction_method none
_refine_ls_goodness_of_fit_ref 1.025
_refine_ls_hydrogen_treatment constr
_refine_ls_matrix_type full
_refine_ls_number_parameters 2075
_refine_ls_number_reflns 27204
_refine_ls_number_restraints 300
_refine_ls_restrained_S_all 1.031
_refine_ls_R_factor_all 0.0509
_refine_ls_R_factor_gt 0.0421
_refine_ls_shift/su_max 0.003
_refine_ls_shift/su_mean 0.000
_refine_ls_structure_factor_coef Fsqd
_refine_ls_weighting_details 'w=1/[\s^2^(Fo^2^)+(0.0533P)^2^+4.2504P] where P=(Fo^2^+2Fc^2^)/3'
_refine_ls_weighting_scheme calc
_refine_ls_wR_factor_gt 0.1054
_refine_ls_wR_factor_ref 0.1123
_reflns_Friedel_coverage 0.000
_reflns_number_gt 22981
_reflns_number_total 27204
_reflns_threshold_expression 'I > 2\s(I)'
_cod_data_source_file d5cc03435c2.cif
_cod_data_source_block hll3157
_cod_original_formula_sum 'C75 H64.50 B F24 N6 Ni2 O5.75'
_cod_database_code 7134946
_shelx_shelxl_version_number 2018/3
_chemical_oxdiff_formula C72H57BF24N6Ni2O5
_shelx_space_group_comment
;
The symmetry employed for this shelxl refinement is uniquely defined
by the following loop, which should always be used as a source of
symmetry information in preference to the above space-group names.
They are only intended as comments.
;
_shelx_estimated_absorpt_t_max 0.924
_shelx_estimated_absorpt_t_min 0.829
_olex2_refinement_description
;
1. Fixed Uiso
 At 1.2 times of:
  All C(H) groups, All C(H,H) groups
 At 1.5 times of:
  All C(H,H,H) groups
2. Restrained distances
 F58-C144 \\sim F54-C144
 with sigma of 0.02
 F56-C144 \\sim F55-C144
 with sigma of 0.02
 F57-C144 \\sim F52-C144
 with sigma of 0.02
 F43-C136 \\sim F46-C136
 with sigma of 0.02
 F45-C136 \\sim F48-C136
 with sigma of 0.02
 F44-C136 \\sim F47-C136
 with sigma of 0.02
 F23-C112 \\sim F27-C112
 with sigma of 0.02
 F22-C112 \\sim F26-C112
 with sigma of 0.02
 F24-C112 \\sim F25-C112
 with sigma of 0.02
3. Rigid bond restraints
 F58, F56, F57, C144, F55, F54, F52, C141
 with sigma for 1-2 distances of 0.005 and sigma for 1-3 distances of 0.005
 F43, F45, F44, C136, F47, F48, F46, C131
 with sigma for 1-2 distances of 0.005 and sigma for 1-3 distances of 0.005
 F23, F22, F24, C112, F25, F27, F26, C110
 with sigma for 1-2 distances of 0.005 and sigma for 1-3 distances of 0.005
4. Uiso/Uaniso restraints and constraints
F58 \\sim F56 \\sim F57 \\sim C144 \\sim F55 \\sim F54 \\sim F52 \\sim C141:
within 2A with sigma of 0.02 and sigma for terminal atoms of 0.04 within 2A
F43 \\sim F45 \\sim F44 \\sim C136 \\sim F47 \\sim F48 \\sim F46 \\sim C131:
within 2A with sigma of 0.02 and sigma for terminal atoms of 0.04 within 2A
F23 \\sim F22 \\sim F24 \\sim C112 \\sim F25 \\sim F27 \\sim F26 \\sim C110:
within 2A with sigma of 0.02 and sigma for terminal atoms of 0.04 within 2A
5. Others
 Sof(F55)=Sof(F54)=Sof(F52)=1-FVAR(1)
 Sof(F58)=Sof(F56)=Sof(F57)=FVAR(1)
 Sof(F47)=Sof(F48)=Sof(F46)=1-FVAR(2)
 Sof(F43)=Sof(F45)=Sof(F44)=FVAR(2)
 Sof(F25)=Sof(F27)=Sof(F26)=1-FVAR(3)
 Sof(F23)=Sof(F22)=Sof(F24)=FVAR(3)
6.a Secondary CH2 refined with riding coordinates:
 C58(H58A,H58B), C52(H52A,H52B), C71(H71A,H71B), C11(H11A,H11B), C64(H64A,
 H64B), C12(H12A,H12B), C18(H18A,H18B), C51(H51A,H51B), C65(H65A,H65B),
 C25(H25A,H25B), C31(H31A,H31B), C24(H24A,H24B)
6.b Aromatic/amide H refined with riding coordinates:
 C86(H86), C84(H84), C82(H82), C94(H94), C98(H98), C109(H109), C102(H102),
 C140(H140), C43(H43), C100(H100), C45(H45), C106(H106), C134(H134), C90(H90),
 C70(H70), C60(H60), C61(H61), C63(H63), C122(H122), C114(H114), C142(H142),
 C138(H138), C118(H118), C92(H92), C76(H76), C62(H62), C108(H108), C126(H126),
 C57(H57), C14(H14), C116(H116), C17(H17), C56(H56), C29(H29), C3(H3),
 C130(H130), C27(H27), C30(H30), C54(H54), C67(H67), C69(H69), C16(H16),
 C124(H124), C5(H5), C55(H55), C23(H23), C73(H73), C15(H15), C68(H68), C28(H28),
  C20(H20), C132(H132), C33(H33), C75(H75), C74(H74), C36(H36), C22(H22),
 C21(H21), C35(H35), C34(H34)
6.c Idealised Me refined as rotating group:
 C50(H50A,H50B,H50C), C49(H49A,H49B,H49C), C78(H78A,H78B,H78C), C80(H80A,H80B,
 H80C), C48(H48A,H48B,H48C), C38(H38A,H38B,H38C), C9(H9A,H9B,H9C), C40(H40A,
 H40B,H40C), C10(H10A,H10B,H10C), C8(H8A,H8B,H8C)
;
_smtbx_masks_void_probe_radius 1.2
_smtbx_masks_void_truncation_radius 1.2
_olex2_submission_special_instructions 'No special instructions were received'
_oxdiff_exptl_absorpt_empirical_details
;
Empirical correction (ABSPACK) includes:
- Absorption correction using spherical harmonics
- Frame scaling
- Detector area scaling
;
_oxdiff_exptl_absorpt_empirical_full_max 1.909
_oxdiff_exptl_absorpt_empirical_full_min 0.579

loop_
_space_group_symop_operation_xyz
'x, y, z'
'-x, -y, -z'

loop_
_atom_site_label
_atom_site_type_symbol
_atom_site_fract_x
_atom_site_fract_y
_atom_site_fract_z
_atom_site_U_iso_or_equiv
_atom_site_adp_type
_atom_site_occupancy
_atom_site_site_symmetry_order
_atom_site_calc_flag
_atom_site_refinement_flags_posn
_atom_site_refinement_flags_adp
_atom_site_refinement_flags_occupancy
_atom_site_disorder_assembly
_atom_site_disorder_group
Ni4 Ni -0.59756(3) 1.22139(2) 0.66770(2) 0.02052(9) Uani 1 1 d . . . . .
Ni3 Ni -0.32889(3) 1.17369(2) 0.63789(2) 0.02081(9) Uani 1 1 d . . . . .
Ni1 Ni -0.33340(3) 1.39555(2) 0.81598(2) 0.02240(9) Uani 1 1 d . . . . .
Ni2 Ni -0.32182(3) 1.20261(2) 0.86231(2) 0.02520(9) Uani 1 1 d . . . . .
F4 F -0.97060(9) 2.00383(7) 0.55812(3) 0.0232(3) Uani 1 1 d . . . . .
F5 F -0.83350(10) 1.92592(7) 0.58220(4) 0.0249(3) Uani 1 1 d . . . . .
F16 F -1.30904(10) 1.85838(8) 0.61731(4) 0.0286(3) Uani 1 1 d . . . . .
F6 F -0.82547(10) 1.95972(7) 0.52125(4) 0.0257(3) Uani 1 1 d . . . . .
F1 F -1.11805(11) 1.73843(8) 0.48433(4) 0.0293(3) Uani 1 1 d . . . . .
F7 F -0.83957(10) 1.53575(8) 0.47872(4) 0.0298(3) Uani 1 1 d . . . . .
F17 F -1.35661(11) 1.87556(8) 0.67633(4) 0.0322(3) Uani 1 1 d . . . . .
F18 F -1.40954(10) 1.78621(8) 0.65375(4) 0.0329(3) Uani 1 1 d . . . . .
F13 F -1.05544(11) 1.64247(9) 0.76620(4) 0.0348(3) Uani 1 1 d . . . . .
F2 F -1.02128(11) 1.81567(9) 0.45017(4) 0.0358(3) Uani 1 1 d . . . . .
F50 F -0.71163(11) 0.44628(9) 0.91475(4) 0.0358(3) Uani 1 1 d . . . . .
F14 F -1.09470(12) 1.53876(8) 0.75128(4) 0.0351(3) Uani 1 1 d . . . . .
F3 F -1.16919(11) 1.86751(8) 0.48302(4) 0.0350(3) Uani 1 1 d . . . . .
O6 O -0.47879(11) 1.18997(8) 0.62494(4) 0.0195(3) Uani 1 1 d . . . . .
F9 F -0.71320(11) 1.45528(9) 0.50691(4) 0.0408(4) Uani 1 1 d . . . . .
F28 F -0.39236(11) 0.84441(10) 0.76452(4) 0.0409(4) Uani 1 1 d . . . . .
F30 F -0.49535(13) 0.79983(10) 0.73697(4) 0.0407(4) Uani 1 1 d . . . . .
O1 O -0.32797(11) 1.31882(9) 0.86500(4) 0.0224(3) Uani 1 1 d . . . . .
F15 F -1.22094(11) 1.63568(10) 0.77208(4) 0.0386(4) Uani 1 1 d . . . . .
F35 F -1.16435(11) 0.81926(10) 0.77054(5) 0.0430(4) Uani 1 1 d . . . . .
F21 F -0.51718(12) 1.56886(10) 0.56639(4) 0.0429(4) Uani 1 1 d . . . . .
O10 O -0.53855(11) 1.31619(9) 0.67483(4) 0.0228(3) Uani 1 1 d . . . . .
O7 O -0.36083(11) 1.09297(9) 0.68535(4) 0.0238(3) Uani 1 1 d . . . . .
O9 O -0.35932(11) 1.26443(9) 0.66991(4) 0.0234(3) Uani 1 1 d . . . . .
F19 F -0.52852(11) 1.47644(8) 0.61401(5) 0.0421(4) Uani 1 1 d . . . . .
F34 F -1.04851(12) 0.81704(10) 0.72019(5) 0.0428(4) Uani 1 1 d . . . . .
F12 F -1.09238(13) 1.33911(9) 0.59555(5) 0.0444(4) Uani 1 1 d . . . . .
O8 O -0.52736(11) 1.15014(9) 0.71168(4) 0.0230(3) Uani 1 1 d . . . . .
F20 F -0.44322(10) 1.56739(10) 0.61535(5) 0.0451(4) Uani 1 1 d . . . . .
F41 F -0.94702(13) 0.88474(11) 1.00291(4) 0.0482(4) Uani 1 1 d . . . . .
F29 F -0.55007(12) 0.91605(9) 0.75625(5) 0.0453(4) Uani 1 1 d . . . . .
F42 F -0.80209(12) 0.88611(11) 0.96483(5) 0.0478(4) Uani 1 1 d . . . . .
O2 O -0.46650(13) 1.35872(9) 0.80712(5) 0.0282(4) Uani 1 1 d . . . . .
O3 O -0.43969(13) 1.22537(9) 0.82889(5) 0.0298(4) Uani 1 1 d . . . . .
F37 F -0.78290(13) 1.03514(9) 0.78243(6) 0.0520(5) Uani 1 1 d . . . . .
F38 F -0.90137(15) 1.08478(10) 0.74559(5) 0.0515(4) Uani 1 1 d . . . . .
F36 F -1.15697(12) 0.92925(9) 0.73239(5) 0.0476(4) Uani 1 1 d . . . . .
F8 F -0.83536(16) 1.40876(10) 0.49031(5) 0.0570(5) Uani 1 1 d . . . . .
O4 O -0.23404(14) 1.32180(10) 0.78074(5) 0.0324(4) Uani 1 1 d . . . . .
F39 F -0.94153(16) 1.09014(10) 0.80560(5) 0.0575(5) Uani 1 1 d . . . . .
F40 F -0.94653(16) 0.97028(9) 0.95179(5) 0.0588(5) Uani 1 1 d . . . . .
O5 O -0.20319(14) 1.19943(10) 0.81594(5) 0.0353(4) Uani 1 1 d . . . . .
F49 F -0.87563(12) 0.45076(12) 0.91501(5) 0.0668(6) Uani 1 1 d . . . . .
F10 F -1.19170(13) 1.44043(10) 0.62038(6) 0.0639(6) Uani 1 1 d . . . . .
F11 F -1.06345(17) 1.36251(12) 0.64869(5) 0.0639(6) Uani 1 1 d . . . . .
F31 F -0.48257(15) 0.66710(11) 0.92479(5) 0.0566(5) Uani 1 1 d . . . . .
N7 N -0.27163(13) 1.08281(10) 0.60097(5) 0.0190(4) Uani 1 1 d . . . . .
N9 N -0.29694(13) 1.24907(10) 0.58674(5) 0.0197(4) Uani 1 1 d . . . . .
N11 N -0.66084(13) 1.13010(11) 0.65424(5) 0.0215(4) Uani 1 1 d . . . . .
N10 N -0.69650(13) 1.29352(10) 0.62665(5) 0.0192(4) Uani 1 1 d . . . . .
F51 F -0.7555(2) 0.37172(9) 0.88157(5) 0.0694(6) Uani 1 1 d . . . . .
F58 F -0.8434(7) 0.5777(9) 0.7330(3) 0.068(3) Uani 0.413(16) 1 d D U P A 1
F23 F -0.7750(6) 1.8508(3) 0.66502(15) 0.0463(13) Uani 0.653(15) 1 d D U P B 1
N5 N -0.42954(15) 1.20408(11) 0.91353(5) 0.0240(4) Uani 1 1 d . . . . .
N8 N -0.16637(13) 1.13112(11) 0.64654(5) 0.0209(4) Uani 1 1 d . . . . .
N2 N -0.36734(14) 1.48733(11) 0.77091(5) 0.0223(4) Uani 1 1 d . . . . .
N1 N -0.42588(13) 1.49359(11) 0.84532(5) 0.0202(4) Uani 1 1 d . . . . .
N12 N -0.73738(14) 1.27015(11) 0.70341(5) 0.0221(4) Uani 1 1 d . . . . .
N4 N -0.20830(14) 1.16373(11) 0.90189(5) 0.0248(4) Uani 1 1 d . . . . .
N3 N -0.20907(14) 1.43860(11) 0.82985(5) 0.0225(4) Uani 1 1 d . . . . .
F32 F -0.51251(19) 0.79379(12) 0.92552(6) 0.0763(7) Uani 1 1 d . . . . .
F33 F -0.36987(14) 0.73041(16) 0.89424(5) 0.0762(7) Uani 1 1 d . . . . .
N6 N -0.28510(16) 1.07703(12) 0.86206(6) 0.0301(4) Uani 1 1 d . . . . .
F22 F -0.7941(5) 1.7717(3) 0.71570(13) 0.0472(12) Uani 0.653(15) 1 d D U P B 1
F43 F -1.1412(10) 0.6793(9) 0.9880(2) 0.076(3) Uani 0.553(17) 1 d D U P C 1
F24 F -0.6375(5) 1.7816(5) 0.6891(3) 0.072(2) Uani 0.653(15) 1 d D U P B 1
C81 C -0.95234(15) 1.72907(12) 0.57510(6) 0.0175(4) Uani 1 1 d . . . . .
F56 F -0.7443(14) 0.4630(4) 0.7466(3) 0.076(3) Uani 0.413(16) 1 d D U P A 1
C83 C -1.02365(15) 1.80165(12) 0.51682(6) 0.0186(4) Uani 1 1 d . . . . .
C86 C -0.91390(15) 1.79714(12) 0.57662(6) 0.0177(4) Uani 1 1 d . . . . .
H86 H -0.874683 1.796553 0.596780 0.021 Uiso 1 1 calc R U . . .
C88 C -0.88977(16) 1.93764(12) 0.55301(6) 0.0183(4) Uani 1 1 d . . . . .
C46 C -0.56787(16) 1.24882(12) 0.57051(6) 0.0196(4) Uani 1 1 d . . . . .
C105 C -0.83004(16) 1.64668(12) 0.62681(6) 0.0184(4) Uani 1 1 d . . . . .
C84 C -0.98655(15) 1.86891(12) 0.51937(6) 0.0176(4) Uani 1 1 d . . . . .
H84 H -0.998669 1.915876 0.500957 0.021 Uiso 1 1 calc R U . . .
C82 C -1.00752(15) 1.73309(12) 0.54430(6) 0.0183(4) Uani 1 1 d . . . . .
H82 H -1.034791 1.687995 0.541993 0.022 Uiso 1 1 calc R U . . .
C94 C -0.88291(16) 1.55047(12) 0.55900(6) 0.0203(4) Uani 1 1 d . . . . .
H94 H -0.836373 1.584228 0.546177 0.024 Uiso 1 1 calc R U . . .
C41 C -0.49457(15) 1.18646(12) 0.58966(6) 0.0183(4) Uani 1 1 d . . . . .
C101 C -1.22625(16) 1.75590(12) 0.66305(6) 0.0200(4) Uani 1 1 d . . . . .
C58 C -0.21218(16) 1.11888(12) 0.56586(6) 0.0198(4) Uani 1 1 d . . . . .
H58A H -0.213179 1.090331 0.544218 0.024 Uiso 1 1 calc R U . . .
H58B H -0.136170 1.111714 0.569569 0.024 Uiso 1 1 calc R U . . .
C113 C -0.69658(17) 0.75968(12) 0.84223(6) 0.0211(4) Uani 1 1 d . . . . .
C52 C -0.19856(16) 1.01746(12) 0.62284(6) 0.0208(4) Uani 1 1 d . . . . .
H52A H -0.154488 0.978282 0.605767 0.025 Uiso 1 1 calc R U . . .
H52B H -0.241220 0.988029 0.643408 0.025 Uiso 1 1 calc R U . . .
C42 C -0.43771(16) 1.12024(12) 0.57030(6) 0.0196(4) Uani 1 1 d . . . . .
C87 C -1.08189(17) 1.80486(12) 0.48385(6) 0.0215(4) Uani 1 1 d . . . . .
C110 C -0.72869(17) 1.71218(13) 0.65881(6) 0.0210(4) Uani 1 1 d . U . . .
C85 C -0.93103(15) 1.86587(12) 0.54961(6) 0.0173(4) Uani 1 1 d . . . . .
C98 C -1.04595(16) 1.63973(12) 0.68117(6) 0.0199(4) Uani 1 1 d . . . . .
H98 H -0.984679 1.599305 0.688012 0.024 Uiso 1 1 calc R U . . .
C109 C -0.82531(16) 1.70135(12) 0.65103(6) 0.0193(4) Uani 1 1 d . . . . .
H109 H -0.890882 1.732292 0.662615 0.023 Uiso 1 1 calc R U . . .
C93 C -0.88622(17) 1.48374(12) 0.54272(6) 0.0224(4) Uani 1 1 d . . . . .
C59 C -0.26229(15) 1.20835(13) 0.55656(6) 0.0199(4) Uani 1 1 d . . . . .
C13 C -0.45536(17) 1.54595(13) 0.77996(6) 0.0230(5) Uani 1 1 d . . . . .
C97 C -1.04581(16) 1.67634(12) 0.64314(6) 0.0189(4) Uani 1 1 d . . . . .
C102 C -1.13967(16) 1.73453(12) 0.63504(6) 0.0194(4) Uani 1 1 d . . . . .
H102 H -1.144186 1.760182 0.609545 0.023 Uiso 1 1 calc R U . . .
C89 C -0.94545(16) 1.57053(12) 0.59372(6) 0.0198(4) Uani 1 1 d . . . . .
C79 C -0.44434(17) 1.31641(13) 0.67930(6) 0.0213(4) Uani 1 1 d . . . . .
C140 C -0.77460(16) 0.49341(13) 0.82215(7) 0.0229(5) Uani 1 1 d . . . . .
H140 H -0.763085 0.438955 0.817367 0.028 Uiso 1 1 calc R U . . .
C71 C -0.75701(17) 1.36456(13) 0.64558(6) 0.0219(4) Uani 1 1 d . . . . .
H71A H -0.817077 1.395205 0.631369 0.026 Uiso 1 1 calc R U . . .
H71B H -0.708957 1.401038 0.645743 0.026 Uiso 1 1 calc R U . . .
C43 C -0.45155(16) 1.11912(12) 0.53309(6) 0.0194(4) Uani 1 1 d . . . . .
H43 H -0.411831 1.074158 0.520523 0.023 Uiso 1 1 calc R U . . .
C77 C -0.43360(17) 1.10547(13) 0.71300(6) 0.0221(5) Uani 1 1 d . . . . .
C100 C -1.22395(16) 1.71952(13) 0.70068(6) 0.0211(4) Uani 1 1 d . . . . .
H100 H -1.282774 1.734481 0.719888 0.025 Uiso 1 1 calc R U . . .
C45 C -0.57991(16) 1.24547(13) 0.53313(6) 0.0210(4) Uani 1 1 d . . . . .
H45 H -0.629638 1.288327 0.520721 0.025 Uiso 1 1 calc R U . . .
C44 C -0.52206(16) 1.18184(13) 0.51306(6) 0.0204(4) Uani 1 1 d . . . . .
C139 C -0.78639(16) 0.51168(13) 0.85890(6) 0.0218(5) Uani 1 1 d . . . . .
C106 C -0.73095(16) 1.59857(12) 0.61314(6) 0.0202(4) Uani 1 1 d . . . . .
H106 H -0.729748 1.558545 0.597669 0.024 Uiso 1 1 calc R U . . .
C11 C -0.47212(16) 1.46142(13) 0.88410(6) 0.0219(4) Uani 1 1 d . . . . .
H11A H -0.516794 1.423905 0.881806 0.026 Uiso 1 1 calc R U . . .
H11B H -0.519030 1.506839 0.897029 0.026 Uiso 1 1 calc R U . . .
C134 C -0.87120(17) 0.81913(13) 0.90939(6) 0.0235(5) Uani 1 1 d . . . . .
H134 H -0.814346 0.846038 0.900130 0.028 Uiso 1 1 calc R U . . .
C107 C -0.63351(16) 1.60777(13) 0.62162(6) 0.0215(5) Uani 1 1 d . . . . .
C99 C -1.13277(16) 1.66055(13) 0.70927(6) 0.0206(4) Uani 1 1 d . . . . .
C64 C -0.62914(16) 1.31957(12) 0.59107(6) 0.0205(4) Uani 1 1 d . . . . .
H64A H -0.577545 1.347370 0.597514 0.025 Uiso 1 1 calc R U . . .
H64B H -0.675941 1.358849 0.573952 0.025 Uiso 1 1 calc R U . . .
C66 C -0.71766(16) 1.15514(13) 0.62487(6) 0.0210(4) Uani 1 1 d . . . . .
C90 C -1.01181(16) 1.51805(12) 0.61072(6) 0.0211(4) Uani 1 1 d . . . . .
H90 H -1.056096 1.528630 0.634156 0.025 Uiso 1 1 calc R U . . .
C91 C -1.01546(16) 1.45065(12) 0.59456(6) 0.0219(5) Uani 1 1 d . . . . .
C70 C -0.61583(17) 1.05059(13) 0.66199(7) 0.0256(5) Uani 1 1 d . . . . .
H70 H -0.576291 1.032893 0.683073 0.031 Uiso 1 1 calc R U . . .
C117 C -0.54007(17) 0.80177(13) 0.80321(7) 0.0242(5) Uani 1 1 d . . . . .
C60 C -0.27107(16) 1.24632(13) 0.51946(6) 0.0238(5) Uani 1 1 d . . . . .
H60 H -0.246130 1.216250 0.498474 0.029 Uiso 1 1 calc R U . . .
C53 C -0.12628(16) 1.05415(13) 0.63985(6) 0.0222(5) Uani 1 1 d . . . . .
C137 C -0.81030(16) 0.65701(13) 0.83676(6) 0.0212(4) Uani 1 1 d . . . . .
C1 C -0.31516(16) 1.34549(13) 0.89606(6) 0.0217(4) Uani 1 1 d . . . . .
C61 C -0.31680(17) 1.32877(14) 0.51356(7) 0.0258(5) Uani 1 1 d . . . . .
H61 H -0.324658 1.356035 0.488491 0.031 Uiso 1 1 calc R U . . .
C12 C -0.50951(16) 1.53419(13) 0.82049(6) 0.0237(5) Uani 1 1 d . . . . .
H12A H -0.548264 1.587358 0.828610 0.028 Uiso 1 1 calc R U . . .
H12B H -0.562339 1.500449 0.822404 0.028 Uiso 1 1 calc R U . . .
C63 C -0.33966(16) 1.32904(13) 0.58087(7) 0.0228(5) Uani 1 1 d . . . . .
H63 H -0.363011 1.357972 0.602277 0.027 Uiso 1 1 calc R U . . .
C18 C -0.35698(16) 1.54907(13) 0.84754(6) 0.0218(4) Uani 1 1 d . . . . .
H18A H -0.382092 1.574382 0.871289 0.026 Uiso 1 1 calc R U . . .
H18B H -0.364158 1.592909 0.825678 0.026 Uiso 1 1 calc R U . . .
C122 C -0.96405(16) 0.81183(13) 0.79528(6) 0.0224(5) Uani 1 1 d . . . . .
H122 H -0.981941 0.760585 0.798401 0.027 Uiso 1 1 calc R U . . .
C37 C -0.48630(17) 1.29006(13) 0.81013(6) 0.0239(5) Uani 1 1 d . . . . .
C114 C -0.63665(17) 0.74021(13) 0.87282(7) 0.0237(5) Uani 1 1 d . . . . .
H114 H -0.667823 0.718221 0.896970 0.028 Uiso 1 1 calc R U . . .
C72 C -0.80090(17) 1.33640(13) 0.68608(6) 0.0231(5) Uani 1 1 d . . . . .
C142 C -0.79735(16) 0.63680(13) 0.79975(6) 0.0211(4) Uani 1 1 d . . . . .
H142 H -0.800453 0.679053 0.778829 0.025 Uiso 1 1 calc R U . . .
C138 C -0.80338(16) 0.59139(13) 0.86605(6) 0.0217(4) Uani 1 1 d . . . . .
H138 H -0.810539 0.601622 0.891682 0.026 Uiso 1 1 calc R U . . .
C104 C -1.32451(17) 1.81871(13) 0.65283(6) 0.0237(5) Uani 1 1 d . . . . .
C95 C -0.81963(19) 1.47019(13) 0.50502(7) 0.0274(5) Uani 1 1 d . . . . .
C26 C -0.38090(17) 1.18514(13) 0.94506(6) 0.0246(5) Uani 1 1 d . . . . .
C118 C -0.64332(17) 0.78918(13) 0.80722(6) 0.0226(5) Uani 1 1 d . . . . .
H118 H -0.679575 0.801025 0.785333 0.027 Uiso 1 1 calc R U . . .
C129 C -0.88964(17) 0.76542(13) 0.88752(6) 0.0230(5) Uani 1 1 d . . . . .
C103 C -1.12610(17) 1.62007(14) 0.74941(6) 0.0260(5) Uani 1 1 d . . . . .
C2 C -0.38339(16) 1.41700(13) 0.90774(6) 0.0218(5) Uani 1 1 d . . . . .
C92 C -0.95266(17) 1.43227(13) 0.56049(6) 0.0235(5) Uani 1 1 d . . . . .
H92 H -0.954861 1.386109 0.549624 0.028 Uiso 1 1 calc R U . . .
C76 C -0.77065(18) 1.24148(14) 0.73931(6) 0.0261(5) Uani 1 1 d . . . . .
H76 H -0.725970 1.194989 0.751630 0.031 Uiso 1 1 calc R U . . .
C123 C -1.01672(17) 0.87611(14) 0.77052(7) 0.0254(5) Uani 1 1 d . . . . .
C51 C -0.36067(16) 1.05279(12) 0.59123(6) 0.0200(4) Uani 1 1 d . . . . .
H51A H -0.400248 1.029887 0.614948 0.024 Uiso 1 1 calc R U . . .
H51B H -0.330115 1.008947 0.575057 0.024 Uiso 1 1 calc R U . . .
C121 C -0.88581(16) 0.82143(13) 0.81547(6) 0.0213(4) Uani 1 1 d . . . . .
C62 C -0.35093(17) 1.37084(13) 0.54487(7) 0.0266(5) Uani 1 1 d . . . . .
H62 H -0.381579 1.427553 0.541568 0.032 Uiso 1 1 calc R U . . .
C141 C -0.78007(16) 0.55695(13) 0.79244(6) 0.0216(4) Uani 1 1 d . U . . .
C112 C -0.73087(17) 1.77652(14) 0.68205(6) 0.0263(5) Uani 1 1 d D U . . .
C65 C -0.76882(16) 1.24518(13) 0.61904(6) 0.0217(4) Uani 1 1 d . . . . .
H65A H -0.785078 1.261482 0.592459 0.026 Uiso 1 1 calc R U . . .
H65B H -0.837536 1.256523 0.636364 0.026 Uiso 1 1 calc R U . . .
C108 C -0.63097(17) 1.66516(13) 0.64374(6) 0.0223(5) Uani 1 1 d . . . . .
H108 H -0.564471 1.672530 0.648598 0.027 Uiso 1 1 calc R U . . .
C126 C -0.86600(17) 0.89911(13) 0.81030(6) 0.0230(5) Uani 1 1 d . . . . .
H126 H -0.816126 0.908914 0.824503 0.028 Uiso 1 1 calc R U . . .
C57 C -0.10623(17) 1.16924(14) 0.66024(6) 0.0250(5) Uani 1 1 d . . . . .
H57 H -0.134822 1.224118 0.664478 0.030 Uiso 1 1 calc R U . . .
C47 C -0.52877(17) 1.18054(13) 0.47092(6) 0.0231(5) Uani 1 1 d . . . . .
C6 C -0.23099(17) 1.30400(14) 0.91741(6) 0.0238(5) Uani 1 1 d . . . . .
F57 F -0.6808(9) 0.5633(8) 0.7299(3) 0.060(2) Uani 0.413(16) 1 d D U P A 1
C19 C -0.24051(16) 1.50572(13) 0.84708(6) 0.0224(5) Uani 1 1 d . . . . .
C133 C -0.93306(18) 0.83489(14) 0.94436(7) 0.0276(5) Uani 1 1 d . . . . .
C25 C -0.26505(18) 1.13846(14) 0.93951(6) 0.0269(5) Uani 1 1 d . . . . .
H25A H -0.227471 1.146997 0.959765 0.032 Uiso 1 1 calc R U . . .
H25B H -0.262723 1.079789 0.942044 0.032 Uiso 1 1 calc R U . . .
C119 C -0.49409(17) 0.83987(14) 0.76553(7) 0.0271(5) Uani 1 1 d . . . . .
C14 C -0.49089(18) 1.61177(14) 0.75354(7) 0.0281(5) Uani 1 1 d . . . . .
H14 H -0.553154 1.652442 0.760269 0.034 Uiso 1 1 calc R U . . .
C115 C -0.53222(18) 0.75212(13) 0.86895(7) 0.0263(5) Uani 1 1 d . . . . .
C116 C -0.48320(17) 0.78365(13) 0.83419(7) 0.0259(5) Uani 1 1 d . . . . .
H116 H -0.412735 0.792573 0.831688 0.031 Uiso 1 1 calc R U . . .
C17 C -0.31355(19) 1.49313(14) 0.73570(6) 0.0262(5) Uani 1 1 d . . . . .
H17 H -0.251797 1.451585 0.729531 0.031 Uiso 1 1 calc R U . . .
C144 C -0.76580(18) 0.53886(14) 0.75236(7) 0.0268(5) Uani 1 1 d D U . . .
C56 C -0.00296(18) 1.13120(16) 0.66850(7) 0.0294(5) Uani 1 1 d . . . . .
H56 H 0.038882 1.159738 0.677935 0.035 Uiso 1 1 calc R U . . .
C125 C -0.91640(18) 0.96267(13) 0.78518(7) 0.0256(5) Uani 1 1 d . . . . .
C29 C -0.59302(19) 1.26242(14) 0.95091(7) 0.0309(5) Uani 1 1 d . . . . .
H29 H -0.667228 1.288769 0.952235 0.037 Uiso 1 1 calc R U . . .
C3 C -0.36505(17) 1.44758(14) 0.93870(6) 0.0250(5) Uani 1 1 d . . . . .
H3 H -0.411508 1.496636 0.945844 0.030 Uiso 1 1 calc R U . . .
C130 C -0.97734(17) 0.73031(14) 0.90233(7) 0.0267(5) Uani 1 1 d . . . . .
H130 H -0.995182 0.695094 0.887974 0.032 Uiso 1 1 calc R U . . .
C127 C -1.09631(19) 0.86087(15) 0.74858(7) 0.0310(5) Uani 1 1 d . . . . .
C27 C -0.43421(19) 1.20481(15) 0.98025(7) 0.0296(5) Uani 1 1 d . . . . .
H27 H -0.397324 1.191785 1.002011 0.036 Uiso 1 1 calc R U . . .
C30 C -0.53409(17) 1.24206(13) 0.91663(7) 0.0263(5) Uani 1 1 d . . . . .
H30 H -0.568954 1.255484 0.894378 0.032 Uiso 1 1 calc R U . . .
C54 C -0.02429(17) 1.01182(14) 0.64806(6) 0.0261(5) Uani 1 1 d . . . . .
H54 H 0.002359 0.956885 0.643651 0.031 Uiso 1 1 calc R U . . .
C111 C -0.53101(17) 1.55566(14) 0.60450(7) 0.0277(5) Uani 1 1 d . . . . .
C67 C -0.72942(17) 1.10185(15) 0.60185(7) 0.0284(5) Uani 1 1 d . . . . .
H67 H -0.769958 1.121012 0.581081 0.034 Uiso 1 1 calc R U . . .
C69 C -0.62466(18) 0.99396(14) 0.64070(7) 0.0307(5) Uani 1 1 d . . . . .
H69 H -0.592796 0.938079 0.647132 0.037 Uiso 1 1 calc R U . . .
C16 C -0.3444(2) 1.55750(14) 0.70780(7) 0.0292(5) Uani 1 1 d . . . . .
H16 H -0.304667 1.560223 0.682945 0.035 Uiso 1 1 calc R U . . .
C124 C -0.99267(17) 0.95155(13) 0.76500(7) 0.0257(5) Uani 1 1 d . . . . .
H124 H -1.027490 0.994650 0.747837 0.031 Uiso 1 1 calc R U . . .
C5 C -0.21597(18) 1.33595(14) 0.94845(6) 0.0264(5) Uani 1 1 d . . . . .
H5 H -0.159311 1.307164 0.962669 0.032 Uiso 1 1 calc R U . . .
C55 C 0.03768(17) 1.05093(15) 0.66272(6) 0.0293(5) Uani 1 1 d . . . . .
H55 H 0.107291 1.023055 0.668751 0.035 Uiso 1 1 calc R U . . .
C4 C -0.28060(18) 1.40888(14) 0.95985(6) 0.0265(5) Uani 1 1 d . . . . .
C50 C -0.61794(19) 1.24985(14) 0.45555(7) 0.0290(5) Uani 1 1 d . . . . .
H50A H -0.619550 1.246535 0.428666 0.043 Uiso 1 1 calc R U . . .
H50B H -0.603587 1.302049 0.457831 0.043 Uiso 1 1 calc R U . . .
H50C H -0.687626 1.245216 0.470358 0.043 Uiso 1 1 calc R U . . .
C128 C -0.88663(19) 1.04261(14) 0.77989(7) 0.0299(5) Uani 1 1 d . . . . .
C143 C -0.78240(18) 0.44548(14) 0.89213(7) 0.0266(5) Uani 1 1 d . . . . .
C96 C -1.09003(19) 1.39842(15) 0.61458(7) 0.0304(5) Uani 1 1 d . . . . .
C23 C -0.10537(17) 1.39791(15) 0.82833(7) 0.0279(5) Uani 1 1 d . . . . .
H23 H -0.083095 1.349386 0.816851 0.033 Uiso 1 1 calc R U . . .
C32 C -0.1890(2) 1.03952(14) 0.87375(7) 0.0305(5) Uani 1 1 d . . . . .
C73 C -0.89876(19) 1.37512(15) 0.70414(7) 0.0301(5) Uani 1 1 d . . . . .
H73 H -0.941770 1.421882 0.691350 0.036 Uiso 1 1 calc R U . . .
C49 C -0.5508(2) 1.09999(14) 0.46531(7) 0.0297(5) Uani 1 1 d . . . . .
H49A H -0.619519 1.093496 0.480336 0.045 Uiso 1 1 calc R U . . .
H49B H -0.492715 1.055000 0.473788 0.045 Uiso 1 1 calc R U . . .
H49C H -0.554217 1.100002 0.438236 0.045 Uiso 1 1 calc R U . . .
C78 C -0.4076(2) 1.06444(15) 0.75217(7) 0.0329(6) Uani 1 1 d . . . . .
H78A H -0.358231 1.011324 0.749906 0.049 Uiso 1 1 calc R U . . .
H78B H -0.474110 1.057257 0.768606 0.049 Uiso 1 1 calc R U . . .
H78C H -0.373513 1.098161 0.763347 0.049 Uiso 1 1 calc R U . . .
C31 C -0.13103(19) 1.09325(14) 0.88680(7) 0.0305(5) Uani 1 1 d . . . . .
H31A H -0.087826 1.061811 0.906933 0.037 Uiso 1 1 calc R U . . .
H31B H -0.081205 1.112543 0.865105 0.037 Uiso 1 1 calc R U . . .
C15 C -0.4343(2) 1.61754(14) 0.71706(7) 0.0305(5) Uani 1 1 d . . . . .
H15 H -0.457193 1.662496 0.698559 0.037 Uiso 1 1 calc R U . . .
C24 C -0.15439(17) 1.22938(14) 0.90359(7) 0.0260(5) Uani 1 1 d . . . . .
H24A H -0.117680 1.244774 0.877819 0.031 Uiso 1 1 calc R U . . .
H24B H -0.098651 1.208488 0.920844 0.031 Uiso 1 1 calc R U . . .
C80 C -0.43020(19) 1.38510(15) 0.69752(7) 0.0300(5) Uani 1 1 d . . . . .
H80A H -0.498908 1.425147 0.700651 0.045 Uiso 1 1 calc R U . . .
H80B H -0.375987 1.410899 0.681206 0.045 Uiso 1 1 calc R U . . .
H80C H -0.406507 1.363954 0.722560 0.045 Uiso 1 1 calc R U . . .
C68 C -0.68117(19) 1.02000(15) 0.60951(8) 0.0335(6) Uani 1 1 d . . . . .
H68 H -0.686674 0.982473 0.593737 0.040 Uiso 1 1 calc R U . . .
C28 C -0.54235(19) 1.24386(15) 0.98324(7) 0.0329(5) Uani 1 1 d . . . . .
H28 H -0.580968 1.257618 1.007123 0.039 Uiso 1 1 calc R U . . .
C135 C -0.9083(2) 0.89325(15) 0.96592(7) 0.0325(5) Uani 1 1 d . . . . .
C39 C -0.20071(18) 1.24563(14) 0.78488(7) 0.0278(5) Uani 1 1 d . . . . .
C48 C -0.42055(18) 1.18961(16) 0.44709(7) 0.0309(5) Uani 1 1 d . . . . .
H48A H -0.423847 1.188078 0.420144 0.046 Uiso 1 1 calc R U . . .
H48B H -0.362627 1.145033 0.456007 0.046 Uiso 1 1 calc R U . . .
H48C H -0.406337 1.241505 0.449959 0.046 Uiso 1 1 calc R U . . .
C38 C -0.57567(19) 1.28256(15) 0.78959(7) 0.0304(5) Uani 1 1 d . . . . .
H38A H -0.633206 1.265800 0.808311 0.046 Uiso 1 1 calc R U . . .
H38B H -0.546966 1.241927 0.772029 0.046 Uiso 1 1 calc R U . . .
H38C H -0.604598 1.335100 0.775147 0.046 Uiso 1 1 calc R U . . .
C20 C -0.16964(19) 1.53529(16) 0.86251(8) 0.0339(6) Uani 1 1 d . . . . .
H20 H -0.194132 1.582839 0.874712 0.041 Uiso 1 1 calc R U . . .
C132 C -1.01744(19) 0.79715(15) 0.95892(7) 0.0323(5) Uani 1 1 d . . . . .
H132 H -1.058835 0.806712 0.982948 0.039 Uiso 1 1 calc R U . . .
C131 C -1.03918(19) 0.74508(15) 0.93721(7) 0.0316(5) Uani 1 1 d . U . . .
C120 C -0.47540(19) 0.73694(16) 0.90314(7) 0.0340(6) Uani 1 1 d . . . . .
C7 C -0.2577(2) 1.44335(16) 0.99335(7) 0.0343(6) Uani 1 1 d . . . . .
B1 B -0.94289(18) 1.65286(14) 0.61026(7) 0.0195(5) Uani 1 1 d . . . . .
F45 F -1.2294(4) 0.7629(4) 0.9477(3) 0.0735(18) Uani 0.553(17) 1 d D U P C 1
C33 C -0.1463(2) 0.95729(15) 0.87221(8) 0.0388(6) Uani 1 1 d . . . . .
H33 H -0.079245 0.931475 0.881015 0.047 Uiso 1 1 calc R U . . .
C75 C -0.8677(2) 1.27699(16) 0.75914(7) 0.0351(6) Uani 1 1 d . . . . .
H75 H -0.889136 1.255397 0.784662 0.042 Uiso 1 1 calc R U . . .
C74 C -0.9331(2) 1.34471(16) 0.74113(7) 0.0368(6) Uani 1 1 d . . . . .
H74 H -1.000559 1.369848 0.754034 0.044 Uiso 1 1 calc R U . . .
C36 C -0.3396(2) 1.03415(15) 0.84839(8) 0.0366(6) Uani 1 1 d . . . . .
H36 H -0.407457 1.060719 0.840388 0.044 Uiso 1 1 calc R U . . .
C22 C -0.03046(19) 1.42427(17) 0.84285(8) 0.0380(6) Uani 1 1 d . . . . .
H22 H 0.042454 1.394637 0.841220 0.046 Uiso 1 1 calc R U . . .
F44 F -1.1406(7) 0.6506(6) 0.93169(19) 0.066(2) Uani 0.553(17) 1 d D U P C 1
C9 C -0.3224(2) 1.53064(16) 0.99563(8) 0.0420(6) Uani 1 1 d . . . . .
H9A H -0.308927 1.564029 0.971095 0.063 Uiso 1 1 calc R U . . .
H9B H -0.300352 1.552424 1.015761 0.063 Uiso 1 1 calc R U . . .
H9C H -0.399360 1.531375 1.001476 0.063 Uiso 1 1 calc R U . . .
B2 B -0.82110(19) 0.74975(15) 0.84550(7) 0.0211(5) Uani 1 1 d . . . . .
C21 C -0.0629(2) 1.49459(18) 0.85988(9) 0.0431(7) Uani 1 1 d . . . . .
H21 H -0.012283 1.514510 0.869622 0.052 Uiso 1 1 calc R U . . .
C35 C -0.3005(3) 0.95243(17) 0.84548(8) 0.0455(7) Uani 1 1 d . . . . .
H35 H -0.340236 0.923526 0.835252 0.055 Uiso 1 1 calc R U . . .
C34 C -0.2024(3) 0.91344(16) 0.85774(9) 0.0461(7) Uani 1 1 d . . . . .
H34 H -0.174137 0.857226 0.856220 0.055 Uiso 1 1 calc R U . . .
C136 C -1.1304(2) 0.7048(2) 0.95159(8) 0.0461(7) Uani 1 1 d D U . . .
C40 C -0.1553(2) 1.20822(17) 0.74891(8) 0.0431(7) Uani 1 1 d . . . . .
H40A H -0.212256 1.217005 0.732827 0.065 Uiso 1 1 calc R U . . .
H40B H -0.126564 1.149835 0.755373 0.065 Uiso 1 1 calc R U . . .
H40C H -0.097345 1.233396 0.735043 0.065 Uiso 1 1 calc R U . . .
C10 C -0.2902(3) 1.3904(2) 1.03051(8) 0.0601(10) Uani 1 1 d . . . . .
H10A H -0.365427 1.387705 1.031907 0.090 Uiso 1 1 calc R U . . .
H10B H -0.281861 1.414233 1.052464 0.090 Uiso 1 1 calc R U . . .
H10C H -0.243837 1.335591 1.030816 0.090 Uiso 1 1 calc R U . . .
C8 C -0.1389(3) 1.4433(2) 0.98974(11) 0.0595(9) Uani 1 1 d . . . . .
H8A H -0.095930 1.387310 0.990919 0.089 Uiso 1 1 calc R U . . .
H8B H -0.126751 1.468393 1.010682 0.089 Uiso 1 1 calc R U . . .
H8C H -0.117465 1.474144 0.965283 0.089 Uiso 1 1 calc R U . . .
F55 F -0.8014(9) 0.4732(5) 0.75170(19) 0.069(2) Uani 0.587(16) 1 d D U P A 2
F54 F -0.8228(7) 0.5957(3) 0.7304(2) 0.0566(18) Uani 0.587(16) 1 d D U P A 2
F52 F -0.6667(4) 0.5247(9) 0.7378(3) 0.087(3) Uani 0.587(16) 1 d D U P A 2
F47 F -1.0916(9) 0.6213(4) 0.9482(4) 0.080(3) Uani 0.447(17) 1 d D U P C 2
F48 F -1.2079(9) 0.7286(9) 0.9348(3) 0.089(4) Uani 0.447(17) 1 d D U P C 2
F46 F -1.1556(13) 0.6994(11) 0.9885(3) 0.075(3) Uani 0.447(17) 1 d D U P C 2
F25 F -0.7333(18) 1.7493(8) 0.71868(18) 0.072(4) Uani 0.347(15) 1 d D U P B 2
F27 F -0.6352(9) 1.7974(8) 0.6752(4) 0.046(2) Uani 0.347(15) 1 d D U P B 2
F26 F -0.8038(9) 1.8422(8) 0.6759(5) 0.066(4) Uani 0.347(15) 1 d D U P B 2

loop_
_atom_site_aniso_label
_atom_site_aniso_U_11
_atom_site_aniso_U_22
_atom_site_aniso_U_33
_atom_site_aniso_U_23
_atom_site_aniso_U_13
_atom_site_aniso_U_12
Ni4 0.02160(17) 0.01758(18) 0.02196(19) -0.00162(15) -0.00552(14) -0.00268(14)
Ni3 0.02160(17) 0.01705(18) 0.0231(2) -0.00156(15) -0.00623(14) -0.00174(14)
Ni1 0.02614(18) 0.02040(19) 0.01992(19) -0.00064(15) -0.00760(14) -0.00235(14)
Ni2 0.0310(2) 0.01917(19) 0.0231(2) -0.00076(15) -0.00913(15) 0.00076(15)
F4 0.0293(6) 0.0128(6) 0.0254(7) -0.0036(5) -0.0072(5) 0.0023(5)
F5 0.0322(6) 0.0172(6) 0.0282(7) -0.0001(5) -0.0150(5) -0.0057(5)
F16 0.0291(6) 0.0233(7) 0.0252(7) 0.0069(5) -0.0041(5) 0.0028(5)
F6 0.0311(6) 0.0196(6) 0.0270(7) -0.0023(5) 0.0015(5) -0.0106(5)
F1 0.0440(7) 0.0199(6) 0.0311(7) 0.0005(5) -0.0181(6) -0.0138(6)
F7 0.0373(7) 0.0271(7) 0.0230(7) 0.0022(5) -0.0089(5) -0.0044(6)
F17 0.0344(7) 0.0227(7) 0.0322(8) -0.0053(6) -0.0013(6) 0.0056(5)
F18 0.0221(6) 0.0284(7) 0.0455(8) 0.0066(6) -0.0100(6) -0.0049(5)
F13 0.0429(8) 0.0415(8) 0.0234(7) 0.0025(6) -0.0140(6) -0.0142(6)
F2 0.0457(8) 0.0489(9) 0.0189(7) -0.0008(6) -0.0069(6) -0.0228(7)
F50 0.0400(7) 0.0364(8) 0.0333(8) 0.0112(6) -0.0209(6) -0.0127(6)
F14 0.0492(8) 0.0237(7) 0.0285(7) 0.0085(6) -0.0095(6) -0.0061(6)
F3 0.0387(7) 0.0240(7) 0.0440(8) -0.0059(6) -0.0265(6) 0.0044(6)
O6 0.0194(7) 0.0184(7) 0.0203(8) -0.0015(6) -0.0063(5) -0.0017(5)
F9 0.0310(7) 0.0438(9) 0.0334(8) 0.0051(7) -0.0006(6) 0.0083(6)
F28 0.0282(7) 0.0542(10) 0.0422(9) -0.0044(7) -0.0005(6) -0.0173(7)
F30 0.0544(9) 0.0458(9) 0.0285(8) -0.0065(7) 0.0009(6) -0.0266(7)
O1 0.0274(7) 0.0187(7) 0.0200(8) -0.0005(6) -0.0082(6) -0.0011(6)
F15 0.0324(7) 0.0515(9) 0.0221(7) 0.0089(6) 0.0011(5) -0.0038(6)
F35 0.0312(7) 0.0472(9) 0.0552(10) 0.0009(8) -0.0172(7) -0.0150(7)
F21 0.0374(8) 0.0457(9) 0.0339(8) -0.0061(7) 0.0024(6) 0.0074(7)
O10 0.0238(7) 0.0179(7) 0.0275(8) -0.0045(6) -0.0058(6) -0.0039(6)
O7 0.0251(7) 0.0188(7) 0.0244(8) 0.0011(6) -0.0055(6) -0.0004(6)
O9 0.0233(7) 0.0219(8) 0.0257(8) -0.0058(6) -0.0053(6) -0.0034(6)
F19 0.0322(7) 0.0181(7) 0.0676(11) -0.0033(7) -0.0007(7) 0.0036(6)
F34 0.0431(8) 0.0462(9) 0.0462(9) -0.0154(7) -0.0187(7) -0.0088(7)
F12 0.0606(10) 0.0353(8) 0.0479(9) -0.0098(7) -0.0016(7) -0.0316(7)
O8 0.0250(7) 0.0218(8) 0.0202(8) -0.0006(6) -0.0060(6) -0.0015(6)
F20 0.0201(6) 0.0484(9) 0.0698(11) -0.0236(8) -0.0098(7) -0.0001(6)
F41 0.0567(10) 0.0621(11) 0.0304(8) -0.0193(8) -0.0014(7) -0.0166(8)
F29 0.0433(8) 0.0292(8) 0.0494(9) 0.0090(7) 0.0064(7) -0.0008(6)
F42 0.0409(8) 0.0621(11) 0.0488(10) -0.0260(8) -0.0083(7) -0.0134(8)
O2 0.0369(8) 0.0181(8) 0.0328(9) 0.0028(7) -0.0171(7) -0.0081(6)
O3 0.0415(9) 0.0192(8) 0.0296(9) 0.0007(7) -0.0176(7) -0.0030(7)
F37 0.0459(9) 0.0285(8) 0.0857(13) 0.0101(8) -0.0264(8) -0.0158(7)
F38 0.0829(12) 0.0333(8) 0.0469(10) 0.0158(7) -0.0328(9) -0.0270(8)
F36 0.0458(8) 0.0294(8) 0.0707(11) 0.0033(7) -0.0399(8) 0.0007(6)
F8 0.0964(13) 0.0365(9) 0.0452(10) -0.0239(8) 0.0241(9) -0.0383(9)
O4 0.0476(10) 0.0242(9) 0.0217(8) -0.0039(7) -0.0039(7) -0.0014(7)
F39 0.0798(12) 0.0307(8) 0.0631(12) -0.0220(8) 0.0132(9) -0.0193(8)
F40 0.0919(13) 0.0254(8) 0.0640(12) -0.0099(8) -0.0426(10) 0.0016(8)
O5 0.0408(9) 0.0278(9) 0.0263(9) 0.0000(7) -0.0022(7) 0.0082(7)
F49 0.0280(7) 0.0870(14) 0.0637(11) 0.0509(10) -0.0086(7) -0.0123(8)
F10 0.0356(8) 0.0401(9) 0.1116(16) -0.0125(10) 0.0183(9) -0.0180(7)
F11 0.1010(14) 0.0741(13) 0.0382(9) 0.0222(9) -0.0265(9) -0.0676(12)
F31 0.0772(12) 0.0487(10) 0.0470(10) 0.0097(8) -0.0386(9) -0.0109(9)
N7 0.0184(8) 0.0150(8) 0.0221(9) 0.0011(7) -0.0070(7) -0.0006(7)
N9 0.0186(8) 0.0162(9) 0.0233(10) -0.0012(7) -0.0040(7) -0.0023(7)
N11 0.0221(8) 0.0180(9) 0.0242(10) -0.0004(7) -0.0044(7) -0.0053(7)
N10 0.0199(8) 0.0165(9) 0.0192(9) -0.0009(7) -0.0030(7) -0.0011(7)
F51 0.155(2) 0.0191(8) 0.0422(10) 0.0064(7) -0.0432(11) -0.0218(10)
F58 0.028(3) 0.126(7) 0.039(4) -0.037(5) -0.021(2) 0.032(4)
F23 0.085(4) 0.0174(13) 0.0393(19) -0.0005(14) -0.0229(19) -0.0090(18)
N5 0.0290(9) 0.0179(9) 0.0249(10) 0.0014(7) -0.0099(7) -0.0039(7)
N8 0.0226(8) 0.0207(9) 0.0193(9) -0.0015(7) -0.0052(7) -0.0038(7)
N2 0.0284(9) 0.0207(9) 0.0199(9) -0.0021(7) -0.0090(7) -0.0061(7)
N1 0.0210(8) 0.0186(9) 0.0212(9) 0.0006(7) -0.0077(7) -0.0039(7)
N12 0.0256(9) 0.0199(9) 0.0215(10) -0.0025(7) -0.0057(7) -0.0048(7)
N4 0.0271(9) 0.0206(9) 0.0233(10) -0.0005(8) -0.0073(7) 0.0017(7)
N3 0.0226(9) 0.0243(10) 0.0182(9) 0.0006(7) -0.0038(7) -0.0026(7)
F32 0.1147(17) 0.0553(11) 0.0591(12) -0.0330(10) -0.0582(12) 0.0279(11)
F33 0.0430(10) 0.139(2) 0.0535(11) 0.0022(12) -0.0270(8) -0.0303(11)
N6 0.0393(11) 0.0210(10) 0.0269(11) -0.0003(8) -0.0108(8) 0.0008(8)
F22 0.078(3) 0.0386(18) 0.0289(15) -0.0171(12) 0.0129(16) -0.0248(19)
F43 0.083(5) 0.115(7) 0.045(2) 0.024(4) -0.016(3) -0.069(5)
F24 0.0296(18) 0.089(5) 0.113(6) -0.074(4) -0.030(2) 0.0092(19)
C81 0.0175(9) 0.0138(10) 0.0190(10) -0.0029(8) -0.0030(7) 0.0008(7)
F56 0.175(9) 0.018(2) 0.024(3) -0.0033(18) -0.007(5) -0.006(3)
C83 0.0204(9) 0.0152(10) 0.0193(11) -0.0019(8) -0.0049(8) -0.0011(8)
C86 0.0201(9) 0.0155(10) 0.0168(10) -0.0017(8) -0.0057(7) -0.0011(8)
C88 0.0225(10) 0.0143(10) 0.0162(10) -0.0016(8) -0.0050(8) 0.0003(8)
C46 0.0197(9) 0.0152(10) 0.0223(11) 0.0006(8) -0.0042(8) -0.0022(8)
C105 0.0244(10) 0.0122(9) 0.0172(10) 0.0036(8) -0.0063(8) -0.0030(8)
C84 0.0209(9) 0.0120(9) 0.0178(10) 0.0002(8) -0.0042(8) -0.0002(7)
C82 0.0209(9) 0.0134(10) 0.0201(11) -0.0024(8) -0.0032(8) -0.0026(8)
C94 0.0205(9) 0.0142(10) 0.0246(11) 0.0025(8) -0.0054(8) -0.0028(8)
C41 0.0181(9) 0.0183(10) 0.0191(11) -0.0008(8) -0.0039(8) -0.0051(8)
C101 0.0224(10) 0.0156(10) 0.0224(11) -0.0016(8) -0.0062(8) -0.0038(8)
C58 0.0208(9) 0.0173(10) 0.0194(11) -0.0028(8) -0.0039(8) 0.0001(8)
C113 0.0258(10) 0.0132(10) 0.0237(11) -0.0039(8) -0.0054(8) -0.0008(8)
C52 0.0233(10) 0.0130(10) 0.0235(11) -0.0010(8) -0.0070(8) 0.0021(8)
C42 0.0196(9) 0.0151(10) 0.0235(11) -0.0002(8) -0.0056(8) -0.0027(8)
C87 0.0292(11) 0.0133(10) 0.0231(11) 0.0000(8) -0.0092(9) -0.0045(8)
C110 0.0258(10) 0.0170(10) 0.0200(11) 0.0017(8) -0.0083(8) -0.0041(8)
C85 0.0176(9) 0.0134(9) 0.0186(10) -0.0014(8) -0.0018(7) -0.0004(7)
C98 0.0215(10) 0.0143(10) 0.0232(11) 0.0009(8) -0.0073(8) -0.0023(8)
C109 0.0223(10) 0.0139(10) 0.0193(11) 0.0023(8) -0.0067(8) -0.0002(8)
C93 0.0279(10) 0.0138(10) 0.0246(12) -0.0006(8) -0.0085(8) -0.0013(8)
C59 0.0172(9) 0.0180(10) 0.0235(11) -0.0010(9) -0.0029(8) -0.0034(8)
C13 0.0265(10) 0.0195(11) 0.0258(12) 0.0012(9) -0.0122(9) -0.0076(8)
C97 0.0228(10) 0.0151(10) 0.0201(11) -0.0013(8) -0.0061(8) -0.0051(8)
C102 0.0229(10) 0.0149(10) 0.0199(11) 0.0015(8) -0.0064(8) -0.0034(8)
C89 0.0207(9) 0.0133(10) 0.0229(11) 0.0039(8) -0.0087(8) 0.0003(8)
C79 0.0257(11) 0.0175(10) 0.0205(11) -0.0013(8) -0.0038(8) -0.0051(8)
C140 0.0198(10) 0.0169(10) 0.0330(13) -0.0004(9) -0.0107(8) -0.0030(8)
C71 0.0235(10) 0.0162(10) 0.0217(11) -0.0016(8) -0.0039(8) 0.0029(8)
C43 0.0216(10) 0.0150(10) 0.0220(11) -0.0042(8) -0.0040(8) -0.0027(8)
C77 0.0249(10) 0.0170(10) 0.0254(12) -0.0005(9) -0.0083(9) -0.0048(8)
C100 0.0233(10) 0.0187(10) 0.0213(11) -0.0024(9) -0.0026(8) -0.0051(8)
C45 0.0209(10) 0.0180(10) 0.0222(11) 0.0017(8) -0.0065(8) -0.0013(8)
C44 0.0223(10) 0.0183(10) 0.0211(11) -0.0011(8) -0.0065(8) -0.0039(8)
C139 0.0211(10) 0.0207(11) 0.0235(12) 0.0027(9) -0.0101(8) -0.0035(8)
C106 0.0249(10) 0.0148(10) 0.0202(11) 0.0012(8) -0.0062(8) -0.0034(8)
C11 0.0226(10) 0.0213(11) 0.0201(11) -0.0027(9) -0.0023(8) -0.0026(8)
C134 0.0268(10) 0.0171(10) 0.0251(12) -0.0005(9) -0.0069(9) -0.0016(8)
C107 0.0215(10) 0.0173(10) 0.0228(11) 0.0031(9) -0.0058(8) -0.0011(8)
C99 0.0242(10) 0.0189(10) 0.0199(11) 0.0002(8) -0.0060(8) -0.0067(8)
C64 0.0230(10) 0.0158(10) 0.0193(11) 0.0016(8) -0.0036(8) -0.0003(8)
C66 0.0179(9) 0.0213(11) 0.0238(11) -0.0028(9) -0.0022(8) -0.0052(8)
C90 0.0228(10) 0.0169(10) 0.0227(11) 0.0021(8) -0.0073(8) -0.0029(8)
C91 0.0230(10) 0.0144(10) 0.0289(12) 0.0030(9) -0.0094(8) -0.0052(8)
C70 0.0278(11) 0.0179(11) 0.0317(13) -0.0002(9) -0.0075(9) -0.0062(9)
C117 0.0247(10) 0.0191(11) 0.0280(12) -0.0064(9) -0.0029(9) -0.0021(8)
C60 0.0222(10) 0.0220(11) 0.0236(12) 0.0001(9) -0.0018(8) -0.0015(8)
C53 0.0232(10) 0.0227(11) 0.0192(11) -0.0006(9) -0.0053(8) -0.0023(8)
C137 0.0191(9) 0.0188(10) 0.0246(11) 0.0005(9) -0.0072(8) -0.0018(8)
C1 0.0242(10) 0.0211(11) 0.0195(11) 0.0002(9) -0.0056(8) -0.0050(8)
C61 0.0266(11) 0.0229(11) 0.0243(12) 0.0035(9) -0.0031(9) -0.0038(9)
C12 0.0215(10) 0.0208(11) 0.0283(12) -0.0003(9) -0.0096(9) -0.0015(8)
C63 0.0213(10) 0.0163(10) 0.0297(12) -0.0024(9) -0.0033(8) -0.0027(8)
C18 0.0246(10) 0.0181(10) 0.0234(11) -0.0020(9) -0.0068(8) -0.0044(8)
C122 0.0223(10) 0.0179(10) 0.0268(12) -0.0034(9) -0.0050(8) -0.0026(8)
C37 0.0269(11) 0.0225(11) 0.0214(11) -0.0030(9) -0.0063(8) -0.0018(9)
C114 0.0276(11) 0.0174(10) 0.0250(12) -0.0029(9) -0.0065(9) -0.0013(8)
C72 0.0249(10) 0.0198(11) 0.0243(12) -0.0039(9) -0.0040(8) -0.0034(8)
C142 0.0205(10) 0.0183(10) 0.0237(11) 0.0012(9) -0.0084(8) -0.0020(8)
C138 0.0211(10) 0.0212(11) 0.0233(11) -0.0011(9) -0.0077(8) -0.0037(8)
C104 0.0243(10) 0.0207(11) 0.0218(11) 0.0015(9) -0.0019(8) -0.0010(8)
C95 0.0372(12) 0.0149(10) 0.0298(13) -0.0027(9) -0.0047(10) -0.0051(9)
C26 0.0282(11) 0.0189(11) 0.0255(12) 0.0021(9) -0.0081(9) -0.0038(9)
C118 0.0239(10) 0.0183(10) 0.0249(12) -0.0035(9) -0.0073(8) -0.0008(8)
C129 0.0247(10) 0.0188(11) 0.0233(11) 0.0007(9) -0.0076(8) -0.0005(8)
C103 0.0264(11) 0.0263(12) 0.0245(12) 0.0009(9) -0.0065(9) -0.0056(9)
C2 0.0226(10) 0.0218(11) 0.0188(11) 0.0004(9) -0.0027(8) -0.0031(8)
C92 0.0290(11) 0.0132(10) 0.0298(12) -0.0007(9) -0.0116(9) -0.0038(8)
C76 0.0326(11) 0.0234(11) 0.0233(12) -0.0028(9) -0.0039(9) -0.0085(9)
C123 0.0236(10) 0.0230(11) 0.0287(12) -0.0047(9) -0.0079(9) -0.0002(9)
C51 0.0231(10) 0.0142(10) 0.0228(11) -0.0027(8) -0.0078(8) -0.0013(8)
C121 0.0208(10) 0.0185(10) 0.0226(11) -0.0032(9) -0.0025(8) -0.0011(8)
C62 0.0253(10) 0.0157(10) 0.0355(13) 0.0035(9) -0.0034(9) -0.0038(8)
C141 0.0193(9) 0.0206(11) 0.0251(11) -0.0024(9) -0.0072(8) -0.0024(8)
C112 0.0281(11) 0.0269(12) 0.0250(12) -0.0019(9) -0.0092(9) -0.0058(9)
C65 0.0203(10) 0.0227(11) 0.0227(11) -0.0043(9) -0.0062(8) -0.0027(8)
C108 0.0234(10) 0.0190(10) 0.0247(12) 0.0022(9) -0.0081(8) -0.0052(8)
C126 0.0246(10) 0.0211(11) 0.0232(11) -0.0032(9) -0.0071(8) -0.0023(8)
C57 0.0279(11) 0.0273(12) 0.0210(11) -0.0016(9) -0.0063(9) -0.0076(9)
C47 0.0266(10) 0.0218(11) 0.0202(11) -0.0032(9) -0.0073(8) -0.0015(9)
C6 0.0230(10) 0.0248(11) 0.0224(11) 0.0004(9) -0.0056(8) -0.0037(9)
F57 0.061(4) 0.111(6) 0.030(3) -0.025(4) 0.011(3) -0.057(4)
C19 0.0230(10) 0.0251(11) 0.0188(11) 0.0016(9) -0.0046(8) -0.0068(9)
C133 0.0310(11) 0.0240(12) 0.0262(12) -0.0042(9) -0.0087(9) 0.0007(9)
C25 0.0303(11) 0.0252(12) 0.0228(12) 0.0023(9) -0.0100(9) -0.0010(9)
C119 0.0249(11) 0.0257(12) 0.0308(13) -0.0065(10) -0.0017(9) -0.0056(9)
C14 0.0314(11) 0.0217(11) 0.0336(13) 0.0007(10) -0.0159(10) -0.0058(9)
C115 0.0276(11) 0.0202(11) 0.0315(13) -0.0069(9) -0.0113(9) 0.0007(9)
C116 0.0242(10) 0.0196(11) 0.0347(13) -0.0077(9) -0.0067(9) -0.0017(8)
C17 0.0336(11) 0.0243(12) 0.0237(12) -0.0022(9) -0.0078(9) -0.0105(9)
C144 0.0296(11) 0.0221(11) 0.0304(12) -0.0054(9) -0.0092(9) -0.0048(9)
C56 0.0252(11) 0.0398(14) 0.0249(12) -0.0019(10) -0.0066(9) -0.0102(10)
C125 0.0293(11) 0.0194(11) 0.0264(12) -0.0020(9) -0.0062(9) -0.0018(9)
C29 0.0298(11) 0.0255(12) 0.0340(14) 0.0039(10) -0.0072(10) -0.0035(9)
C3 0.0284(11) 0.0250(11) 0.0202(11) -0.0007(9) -0.0022(8) -0.0058(9)
C130 0.0262(11) 0.0261(12) 0.0277(12) -0.0040(10) -0.0050(9) -0.0047(9)
C127 0.0293(11) 0.0256(12) 0.0380(14) -0.0010(11) -0.0139(10) -0.0019(9)
C27 0.0326(12) 0.0312(13) 0.0240(12) 0.0004(10) -0.0077(9) -0.0055(10)
C30 0.0282(11) 0.0211(11) 0.0289(12) 0.0025(9) -0.0094(9) -0.0047(9)
C54 0.0258(11) 0.0264(12) 0.0219(11) -0.0019(9) -0.0058(8) 0.0023(9)
C111 0.0228(10) 0.0231(12) 0.0359(14) -0.0016(10) -0.0077(9) -0.0017(9)
C67 0.0230(10) 0.0321(13) 0.0326(13) -0.0078(10) -0.0079(9) -0.0058(9)
C69 0.0274(11) 0.0203(11) 0.0456(15) -0.0045(10) -0.0064(10) -0.0065(9)
C16 0.0436(13) 0.0270(12) 0.0223(12) 0.0006(10) -0.0112(10) -0.0160(10)
C124 0.0281(11) 0.0199(11) 0.0272(12) -0.0002(9) -0.0093(9) -0.0001(9)
C5 0.0285(11) 0.0294(12) 0.0216(12) 0.0042(9) -0.0104(9) -0.0075(9)
C55 0.0215(10) 0.0411(14) 0.0221(12) -0.0024(10) -0.0065(8) -0.0001(10)
C4 0.0346(12) 0.0280(12) 0.0175(11) -0.0006(9) -0.0057(9) -0.0087(9)
C50 0.0345(12) 0.0272(12) 0.0226(12) -0.0019(10) -0.0117(9) 0.0020(10)
C128 0.0343(12) 0.0222(12) 0.0333(13) 0.0008(10) -0.0138(10) -0.0036(9)
C143 0.0279(11) 0.0218(11) 0.0312(13) 0.0041(10) -0.0133(9) -0.0063(9)
C96 0.0351(12) 0.0255(12) 0.0333(13) -0.0007(10) -0.0060(10) -0.0130(10)
C23 0.0219(10) 0.0313(13) 0.0248(12) 0.0015(10) -0.0012(8) -0.0006(9)
C32 0.0399(13) 0.0237(12) 0.0228(12) -0.0008(10) -0.0065(10) 0.0020(10)
C73 0.0303(12) 0.0278(12) 0.0276(13) -0.0070(10) -0.0028(9) 0.0031(9)
C49 0.0414(13) 0.0246(12) 0.0245(12) -0.0044(10) -0.0123(10) -0.0043(10)
C78 0.0339(12) 0.0304(13) 0.0283(13) 0.0048(10) -0.0085(10) 0.0006(10)
C31 0.0313(12) 0.0232(12) 0.0295(13) 0.0000(10) -0.0068(9) 0.0065(9)
C15 0.0454(13) 0.0233(12) 0.0276(13) 0.0058(10) -0.0196(10) -0.0131(10)
C24 0.0232(10) 0.0273(12) 0.0255(12) 0.0004(10) -0.0088(9) -0.0009(9)
C80 0.0300(11) 0.0270(12) 0.0356(14) -0.0105(10) -0.0052(10) -0.0065(9)
C68 0.0286(12) 0.0313(13) 0.0470(16) -0.0159(11) -0.0071(10) -0.0099(10)
C28 0.0342(12) 0.0336(13) 0.0269(13) -0.0017(10) -0.0015(10) -0.0038(10)
C135 0.0379(13) 0.0319(13) 0.0250(13) -0.0072(10) -0.0068(10) 0.0009(10)
C39 0.0303(11) 0.0265(12) 0.0230(12) -0.0036(10) -0.0077(9) 0.0028(9)
C48 0.0314(12) 0.0339(13) 0.0240(12) -0.0019(10) -0.0054(9) -0.0014(10)
C38 0.0346(12) 0.0247(12) 0.0347(14) -0.0018(10) -0.0143(10) -0.0070(10)
C20 0.0312(12) 0.0366(14) 0.0378(14) -0.0081(11) -0.0110(10) -0.0088(10)
C132 0.0328(12) 0.0351(14) 0.0260(13) -0.0063(10) -0.0004(9) -0.0031(10)
C131 0.0293(11) 0.0341(13) 0.0302(13) -0.0040(10) 0.0007(9) -0.0083(10)
C120 0.0325(12) 0.0334(14) 0.0357(14) -0.0042(11) -0.0128(10) -0.0014(10)
C7 0.0494(14) 0.0313(13) 0.0249(13) -0.0025(10) -0.0151(11) -0.0081(11)
B1 0.0227(11) 0.0150(11) 0.0197(12) 0.0026(9) -0.0062(9) -0.0033(9)
F45 0.0311(18) 0.082(3) 0.109(5) -0.016(3) -0.002(2) -0.018(2)
C33 0.0487(15) 0.0245(13) 0.0363(15) -0.0020(11) -0.0103(11) 0.0059(11)
C75 0.0410(13) 0.0361(14) 0.0252(13) -0.0014(11) 0.0010(10) -0.0085(11)
C74 0.0337(13) 0.0392(15) 0.0311(14) -0.0071(11) 0.0054(10) -0.0018(11)
C36 0.0502(15) 0.0246(13) 0.0352(14) -0.0012(11) -0.0168(11) -0.0033(11)
C22 0.0218(11) 0.0469(16) 0.0423(15) -0.0009(12) -0.0096(10) -0.0022(10)
F44 0.063(4) 0.088(4) 0.067(3) -0.042(3) 0.027(3) -0.053(4)
C9 0.0634(17) 0.0339(14) 0.0320(15) -0.0095(12) -0.0165(12) -0.0070(13)
B2 0.0244(11) 0.0190(12) 0.0194(12) -0.0007(10) -0.0068(9) -0.0032(9)
C21 0.0294(13) 0.0518(17) 0.0534(18) -0.0110(14) -0.0180(12) -0.0082(12)
C35 0.0675(19) 0.0287(14) 0.0423(16) -0.0058(12) -0.0198(14) -0.0058(13)
C34 0.0650(18) 0.0201(13) 0.0480(17) -0.0068(12) -0.0122(14) 0.0046(12)
C136 0.0455(15) 0.0597(18) 0.0380(15) -0.0117(13) 0.0065(12) -0.0255(13)
C40 0.0568(17) 0.0314(14) 0.0319(14) -0.0058(11) -0.0055(12) 0.0071(12)
C10 0.121(3) 0.0431(17) 0.0220(15) 0.0004(13) -0.0203(16) -0.0264(19)
C8 0.0579(19) 0.060(2) 0.076(2) -0.0269(18) -0.0343(17) -0.0116(16)
F55 0.151(6) 0.054(3) 0.028(2) -0.012(2) -0.010(3) -0.067(4)
F54 0.107(5) 0.030(2) 0.024(2) 0.0022(14) -0.024(3) 0.007(2)
F52 0.0272(16) 0.181(8) 0.059(4) -0.076(5) 0.0002(17) -0.001(3)
F47 0.068(5) 0.059(3) 0.114(7) -0.027(4) 0.037(5) -0.043(3)
F48 0.059(5) 0.125(8) 0.098(6) 0.028(6) -0.035(5) -0.059(5)
F46 0.071(5) 0.118(8) 0.046(3) -0.031(4) 0.035(3) -0.056(5)
F25 0.158(11) 0.061(5) 0.019(2) -0.005(3) -0.006(4) -0.067(6)
F27 0.037(3) 0.044(4) 0.070(6) -0.029(4) 0.007(3) -0.029(3)
F26 0.042(4) 0.052(5) 0.116(9) -0.057(5) -0.051(5) 0.025(4)

loop_
_atom_type_symbol
_atom_type_description
_atom_type_scat_dispersion_real
_atom_type_scat_dispersion_imag
_atom_type_scat_source
C C 0.0181 0.0091 'International Tables Vol C Tables 4.2.6.8 and 6.1.1.4'
H H 0.0000 0.0000 'International Tables Vol C Tables 4.2.6.8 and 6.1.1.4'
B B 0.0090 0.0039 'International Tables Vol C Tables 4.2.6.8 and 6.1.1.4'
F F 0.0727 0.0534 'International Tables Vol C Tables 4.2.6.8 and 6.1.1.4'
N N 0.0311 0.0180 'International Tables Vol C Tables 4.2.6.8 and 6.1.1.4'
Ni Ni -3.0029 0.5091 'International Tables Vol C Tables 4.2.6.8 and 6.1.1.4'
O O 0.0492 0.0322 'International Tables Vol C Tables 4.2.6.8 and 6.1.1.4'

loop_
_geom_angle_atom_site_label_1
_geom_angle_atom_site_label_2
_geom_angle_atom_site_label_3
_geom_angle
_geom_angle_site_symmetry_1
_geom_angle_site_symmetry_3
_geom_angle_publ_flag
O6 Ni4 O10 92.08(6) . . ?
O6 Ni4 O8 98.60(6) . . ?
O6 Ni4 N11 84.98(7) . . ?
O6 Ni4 N10 89.51(6) . . ?
O6 Ni4 N12 168.29(6) . . ?
O10 Ni4 N11 173.67(7) . . ?
O10 Ni4 N10 93.02(6) . . ?
O10 Ni4 N12 87.27(7) . . ?
O8 Ni4 O10 91.78(6) . . ?
O8 Ni4 N11 94.20(7) . . ?
O8 Ni4 N10 170.42(6) . . ?
O8 Ni4 N12 93.11(6) . . ?
N11 Ni4 N10 81.38(7) . . ?
N11 Ni4 N12 94.47(7) . . ?
N12 Ni4 N10 78.85(7) . . ?
O6 Ni3 O7 90.94(6) . . ?
O6 Ni3 N7 90.00(6) . . ?
O6 Ni3 N9 87.38(6) . . ?
O6 Ni3 N8 166.81(7) . . ?
O7 Ni3 N7 94.21(6) . . ?
O7 Ni3 N9 175.38(7) . . ?
O7 Ni3 N8 85.79(6) . . ?
O9 Ni3 O6 97.74(6) . . ?
O9 Ni3 O7 91.17(6) . . ?
O9 Ni3 N7 170.51(7) . . ?
O9 Ni3 N9 93.32(7) . . ?
O9 Ni3 N8 95.11(7) . . ?
N9 Ni3 N7 81.49(7) . . ?
N9 Ni3 N8 94.89(7) . . ?
N8 Ni3 N7 77.53(7) . . ?
O1 Ni1 O2 88.95(6) . . ?
O1 Ni1 N2 168.60(7) . . ?
O1 Ni1 N1 91.42(6) . . ?
O1 Ni1 N3 88.77(6) . . ?
O2 Ni1 N2 86.70(7) . . ?
O2 Ni1 N1 94.29(7) . . ?
O2 Ni1 N3 173.89(7) . . ?
O4 Ni1 O1 99.07(6) . . ?
O4 Ni1 O2 92.20(7) . . ?
O4 Ni1 N2 91.63(7) . . ?
O4 Ni1 N1 167.76(7) . . ?
O4 Ni1 N3 93.76(8) . . ?
N2 Ni1 N1 78.42(7) . . ?
N2 Ni1 N3 94.48(7) . . ?
N3 Ni1 N1 80.10(7) . . ?
O1 Ni2 O3 95.71(6) . . ?
O1 Ni2 O5 91.84(7) . . ?
O1 Ni2 N5 87.14(7) . . ?
O1 Ni2 N4 91.11(7) . . ?
O1 Ni2 N6 168.89(7) . . ?
O3 Ni2 O5 92.47(7) . . ?
O3 Ni2 N5 93.88(7) . . ?
O3 Ni2 N4 171.23(7) . . ?
O3 Ni2 N6 94.56(7) . . ?
O5 Ni2 N5 173.64(7) . . ?
O5 Ni2 N4 92.83(7) . . ?
O5 Ni2 N6 83.46(8) . . ?
N5 Ni2 N4 80.92(7) . . ?
N6 Ni2 N5 96.41(8) . . ?
N6 Ni2 N4 79.11(8) . . ?
Ni3 O6 Ni4 114.65(7) . . ?
C41 O6 Ni4 124.44(12) . . ?
C41 O6 Ni3 120.66(12) . . ?
Ni2 O1 Ni1 117.51(8) . . ?
C1 O1 Ni1 118.49(13) . . ?
C1 O1 Ni2 123.44(12) . . ?
C79 O10 Ni4 128.73(14) . . ?
C77 O7 Ni3 127.56(13) . . ?
C79 O9 Ni3 132.32(14) . . ?
C77 O8 Ni4 131.23(14) . . ?
C37 O2 Ni1 132.28(14) . . ?
C37 O3 Ni2 131.79(15) . . ?
C39 O4 Ni1 130.73(15) . . ?
C39 O5 Ni2 129.72(15) . . ?
C58 N7 Ni3 107.36(13) . . ?
C58 N7 C51 110.43(16) . . ?
C52 N7 Ni3 104.00(13) . . ?
C52 N7 C58 111.45(15) . . ?
C52 N7 C51 111.18(16) . . ?
C51 N7 Ni3 112.22(12) . . ?
C59 N9 Ni3 113.03(13) . . ?
C59 N9 C63 118.94(18) . . ?
C63 N9 Ni3 124.23(15) . . ?
C66 N11 Ni4 112.94(14) . . ?
C66 N11 C70 118.8(2) . . ?
C70 N11 Ni4 122.91(14) . . ?
C71 N10 Ni4 103.96(12) . . ?
C71 N10 C64 110.33(16) . . ?
C71 N10 C65 111.84(16) . . ?
C64 N10 Ni4 110.71(12) . . ?
C65 N10 Ni4 108.31(12) . . ?
C65 N10 C64 111.43(17) . . ?
C26 N5 Ni2 113.82(15) . . ?
C30 N5 Ni2 125.02(15) . . ?
C30 N5 C26 118.4(2) . . ?
C53 N8 Ni3 112.67(14) . . ?
C57 N8 Ni3 127.56(15) . . ?
C57 N8 C53 119.53(18) . . ?
C13 N2 Ni1 113.07(14) . . ?
C17 N2 Ni1 127.68(15) . . ?
C17 N2 C13 119.25(18) . . ?
C11 N1 Ni1 109.68(13) . . ?
C12 N1 Ni1 103.19(13) . . ?
C12 N1 C11 112.63(16) . . ?
C12 N1 C18 110.36(16) . . ?
C18 N1 Ni1 109.48(13) . . ?
C18 N1 C11 111.19(17) . . ?
C72 N12 Ni4 113.33(14) . . ?
C76 N12 Ni4 128.03(15) . . ?
C76 N12 C72 118.57(19) . . ?
C25 N4 Ni2 108.46(13) . . ?
C25 N4 C31 110.51(17) . . ?
C25 N4 C24 111.43(19) . . ?
C31 N4 Ni2 104.15(14) . . ?
C31 N4 C24 111.38(18) . . ?
C24 N4 Ni2 110.64(12) . . ?
C19 N3 Ni1 115.52(13) . . ?
C19 N3 C23 118.5(2) . . ?
C23 N3 Ni1 125.06(17) . . ?
C32 N6 Ni2 112.98(17) . . ?
C36 N6 Ni2 127.42(16) . . ?
C36 N6 C32 119.2(2) . . ?
C86 C81 C82 116.10(18) . . ?
C86 C81 B1 120.91(18) . . ?
C82 C81 B1 122.72(19) . . ?
C84 C83 C82 120.97(19) . . ?
C84 C83 C87 117.76(17) . . ?
C82 C83 C87 121.27(19) . . ?
C81 C86 H86 118.9 . . ?
C85 C86 C81 122.25(19) . . ?
C85 C86 H86 118.9 . . ?
F4 C88 C85 111.82(16) . . ?
F5 C88 F4 106.29(17) . . ?
F5 C88 F6 106.80(16) . . ?
F5 C88 C85 113.52(16) . . ?
F6 C88 F4 105.51(15) . . ?
F6 C88 C85 112.36(17) . . ?
C41 C46 C64 118.41(19) . . ?
C45 C46 C41 120.04(19) . . ?
C45 C46 C64 121.52(17) . . ?
C109 C105 B1 120.09(18) . . ?
C106 C105 C109 115.57(19) . . ?
C106 C105 B1 123.4(2) . . ?
C83 C84 H84 121.0 . . ?
C83 C84 C85 118.05(18) . . ?
C85 C84 H84 121.0 . . ?
C81 C82 H82 119.1 . . ?
C83 C82 C81 121.8(2) . . ?
C83 C82 H82 119.1 . . ?
C93 C94 H94 118.5 . . ?
C93 C94 C89 123.0(2) . . ?
C89 C94 H94 118.5 . . ?
O6 C41 C46 121.03(19) . . ?
O6 C41 C42 120.83(17) . . ?
C46 C41 C42 118.14(19) . . ?
C102 C101 C104 120.03(18) . . ?
C100 C101 C102 121.05(18) . . ?
C100 C101 C104 118.92(19) . . ?
N7 C58 H58A 109.5 . . ?
N7 C58 H58B 109.5 . . ?
N7 C58 C59 110.93(16) . . ?
H58A C58 H58B 108.0 . . ?
C59 C58 H58A 109.5 . . ?
C59 C58 H58B 109.5 . . ?
C114 C113 C118 115.4(2) . . ?
C114 C113 B2 124.07(19) . . ?
C118 C113 B2 120.52(18) . . ?
N7 C52 H52A 109.8 . . ?
N7 C52 H52B 109.8 . . ?
N7 C52 C53 109.23(17) . . ?
H52A C52 H52B 108.3 . . ?
C53 C52 H52A 109.8 . . ?
C53 C52 H52B 109.8 . . ?
C41 C42 C51 117.92(19) . . ?
C43 C42 C41 120.15(18) . . ?
C43 C42 C51 121.91(19) . . ?
F1 C87 F3 105.86(17) . . ?
F1 C87 C83 113.75(16) . . ?
F2 C87 F1 106.76(18) . . ?
F2 C87 F3 105.53(16) . . ?
F2 C87 C83 112.74(17) . . ?
F3 C87 C83 111.61(18) . . ?
C109 C110 C112 119.20(19) . . ?
C109 C110 C108 120.2(2) . . ?
C108 C110 C112 120.54(19) . . ?
C86 C85 C88 120.00(18) . . ?
C84 C85 C86 120.8(2) . . ?
C84 C85 C88 119.19(17) . . ?
C97 C98 H98 118.9 . . ?
C99 C98 H98 118.9 . . ?
C99 C98 C97 122.28(18) . . ?
C105 C109 H109 118.6 . . ?
C110 C109 C105 122.8(2) . . ?
C110 C109 H109 118.6 . . ?
C94 C93 C95 118.35(19) . . ?
C94 C93 C92 120.7(2) . . ?
C92 C93 C95 120.9(2) . . ?
N9 C59 C58 115.22(18) . . ?
N9 C59 C60 121.95(19) . . ?
C60 C59 C58 122.8(2) . . ?
N2 C13 C12 115.08(17) . . ?
N2 C13 C14 121.4(2) . . ?
C14 C13 C12 123.5(2) . . ?
C98 C97 C102 115.67(19) . . ?
C98 C97 B1 122.25(17) . . ?
C102 C97 B1 122.08(17) . . ?
C101 C102 C97 122.24(19) . . ?
C101 C102 H102 118.9 . . ?
C97 C102 H102 118.9 . . ?
C94 C89 B1 120.59(18) . . ?
C90 C89 C94 115.0(2) . . ?
C90 C89 B1 124.31(19) . . ?
O10 C79 O9 126.5(2) . . ?
O10 C79 C80 117.39(19) . . ?
O9 C79 C80 116.14(19) . . ?
C139 C140 H140 121.0 . . ?
C139 C140 C141 118.0(2) . . ?
C141 C140 H140 121.0 . . ?
N10 C71 H71A 109.8 . . ?
N10 C71 H71B 109.8 . . ?
N10 C71 C72 109.52(17) . . ?
H71A C71 H71B 108.2 . . ?
C72 C71 H71A 109.8 . . ?
C72 C71 H71B 109.8 . . ?
C42 C43 H43 118.7 . . ?
C42 C43 C44 122.6(2) . . ?
C44 C43 H43 118.7 . . ?
O7 C77 O8 126.48(19) . . ?
O7 C77 C78 117.45(18) . . ?
O8 C77 C78 116.06(19) . . ?
C101 C100 H100 121.1 . . ?
C99 C100 C101 117.8(2) . . ?
C99 C100 H100 121.1 . . ?
C46 C45 H45 118.6 . . ?
C46 C45 C44 122.75(18) . . ?
C44 C45 H45 118.6 . . ?
C43 C44 C47 120.57(19) . . ?
C45 C44 C43 116.25(19) . . ?
C45 C44 C47 123.12(18) . . ?
C140 C139 C138 121.20(19) . . ?
C140 C139 C143 120.3(2) . . ?
C138 C139 C143 118.5(2) . . ?
C105 C106 H106 119.1 . . ?
C105 C106 C107 121.8(2) . . ?
C107 C106 H106 119.1 . . ?
N1 C11 H11A 109.5 . . ?
N1 C11 H11B 109.5 . . ?
N1 C11 C2 110.64(16) . . ?
H11A C11 H11B 108.1 . . ?
C2 C11 H11A 109.5 . . ?
C2 C11 H11B 109.5 . . ?
C129 C134 H134 118.7 . . ?
C129 C134 C133 122.6(2) . . ?
C133 C134 H134 118.7 . . ?
C106 C107 C111 118.1(2) . . ?
C108 C107 C106 121.3(2) . . ?
C108 C107 C111 120.58(19) . . ?
C98 C99 C103 119.22(18) . . ?
C100 C99 C98 120.95(19) . . ?
C100 C99 C103 119.81(19) . . ?
N10 C64 C46 111.87(17) . . ?
N10 C64 H64A 109.2 . . ?
N10 C64 H64B 109.2 . . ?
C46 C64 H64A 109.2 . . ?
C46 C64 H64B 109.2 . . ?
H64A C64 H64B 107.9 . . ?
N11 C66 C65 115.3(2) . . ?
N11 C66 C67 121.9(2) . . ?
C67 C66 C65 122.77(19) . . ?
C89 C90 H90 118.8 . . ?
C91 C90 C89 122.4(2) . . ?
C91 C90 H90 118.8 . . ?
C90 C91 C96 118.6(2) . . ?
C92 C91 C90 121.3(2) . . ?
C92 C91 C96 120.1(2) . . ?
N11 C70 H70 118.7 . . ?
N11 C70 C69 122.7(2) . . ?
C69 C70 H70 118.7 . . ?
C118 C117 C119 118.7(2) . . ?
C116 C117 C118 120.6(2) . . ?
C116 C117 C119 120.6(2) . . ?
C59 C60 H60 120.5 . . ?
C61 C60 C59 118.9(2) . . ?
C61 C60 H60 120.5 . . ?
N8 C53 C52 115.58(17) . . ?
N8 C53 C54 121.5(2) . . ?
C54 C53 C52 122.9(2) . . ?
C142 C137 B2 122.91(18) . . ?
C138 C137 C142 115.4(2) . . ?
C138 C137 B2 121.4(2) . . ?
O1 C1 C2 120.45(18) . . ?
O1 C1 C6 120.9(2) . . ?
C2 C1 C6 118.7(2) . . ?
C60 C61 H61 120.6 . . ?
C60 C61 C62 118.9(2) . . ?
C62 C61 H61 120.6 . . ?
N1 C12 C13 108.44(17) . . ?
N1 C12 H12A 110.0 . . ?
N1 C12 H12B 110.0 . . ?
C13 C12 H12A 110.0 . . ?
C13 C12 H12B 110.0 . . ?
H12A C12 H12B 108.4 . . ?
N9 C63 H63 118.8 . . ?
N9 C63 C62 122.4(2) . . ?
C62 C63 H63 118.8 . . ?
N1 C18 H18A 109.2 . . ?
N1 C18 H18B 109.2 . . ?
N1 C18 C19 112.06(17) . . ?
H18A C18 H18B 107.9 . . ?
C19 C18 H18A 109.2 . . ?
C19 C18 H18B 109.2 . . ?
C123 C122 H122 119.2 . . ?
C121 C122 H122 119.2 . . ?
C121 C122 C123 121.5(2) . . ?
O2 C37 O3 126.7(2) . . ?
O2 C37 C38 117.58(18) . . ?
O3 C37 C38 115.7(2) . . ?
C113 C114 H114 119.0 . . ?
C113 C114 C115 122.0(2) . . ?
C115 C114 H114 119.0 . . ?
N12 C72 C71 114.99(18) . . ?
N12 C72 C73 122.2(2) . . ?
C73 C72 C71 122.81(19) . . ?
C137 C142 H142 118.7 . . ?
C141 C142 C137 122.52(19) . . ?
C141 C142 H142 118.7 . . ?
C139 C138 C137 122.3(2) . . ?
C139 C138 H138 118.9 . . ?
C137 C138 H138 118.9 . . ?
F16 C104 F18 105.80(17) . . ?
F16 C104 C101 112.48(17) . . ?
F17 C104 F16 106.35(17) . . ?
F17 C104 F18 106.40(17) . . ?
F17 C104 C101 112.94(18) . . ?
F18 C104 C101 112.34(17) . . ?
F7 C95 F9 105.10(18) . . ?
F7 C95 C93 111.98(18) . . ?
F9 C95 C93 112.35(19) . . ?
F8 C95 F7 106.36(19) . . ?
F8 C95 F9 106.76(19) . . ?
F8 C95 C93 113.69(19) . . ?
N5 C26 C25 115.0(2) . . ?
N5 C26 C27 122.3(2) . . ?
C27 C26 C25 122.6(2) . . ?
C113 C118 H118 118.6 . . ?
C117 C118 C113 122.9(2) . . ?
C117 C118 H118 118.6 . . ?
C134 C129 C130 115.5(2) . . ?
C134 C129 B2 122.9(2) . . ?
C130 C129 B2 121.4(2) . . ?
F13 C103 F14 105.94(17) . . ?
F13 C103 F15 106.36(19) . . ?
F13 C103 C99 113.03(18) . . ?
F14 C103 C99 112.0(2) . . ?
F15 C103 F14 106.23(18) . . ?
F15 C103 C99 112.78(17) . . ?
C1 C2 C11 117.9(2) . . ?
C3 C2 C11 121.8(2) . . ?
C3 C2 C1 120.17(19) . . ?
C93 C92 H92 121.2 . . ?
C91 C92 C93 117.7(2) . . ?
C91 C92 H92 121.2 . . ?
N12 C76 H76 118.8 . . ?
N12 C76 C75 122.4(2) . . ?
C75 C76 H76 118.8 . . ?
C122 C123 C127 118.8(2) . . ?
C124 C123 C122 121.1(2) . . ?
C124 C123 C127 120.03(19) . . ?
N7 C51 C42 111.19(16) . . ?
N7 C51 H51A 109.4 . . ?
N7 C51 H51B 109.4 . . ?
C42 C51 H51A 109.4 . . ?
C42 C51 H51B 109.4 . . ?
H51A C51 H51B 108.0 . . ?
C122 C121 B2 124.80(19) . . ?
C126 C121 C122 116.01(19) . . ?
C126 C121 B2 119.13(19) . . ?
C61 C62 H62 120.5 . . ?
C63 C62 C61 118.9(2) . . ?
C63 C62 H62 120.5 . . ?
C140 C141 C142 120.6(2) . . ?
C140 C141 C144 119.2(2) . . ?
C142 C141 C144 120.22(19) . . ?
F23 C112 C110 111.6(3) . . ?
F22 C112 F23 102.5(3) . . ?
F22 C112 C110 113.7(3) . . ?
F24 C112 F23 105.2(5) . . ?
F24 C112 F22 106.9(4) . . ?
F24 C112 C110 115.8(4) . . ?
F25 C112 C110 112.4(4) . . ?
F25 C112 F27 99.7(8) . . ?
F27 C112 C110 110.0(6) . . ?
F26 C112 C110 114.8(6) . . ?
F26 C112 F25 111.7(7) . . ?
F26 C112 F27 107.1(8) . . ?
N10 C65 C66 111.19(16) . . ?
N10 C65 H65A 109.4 . . ?
N10 C65 H65B 109.4 . . ?
C66 C65 H65A 109.4 . . ?
C66 C65 H65B 109.4 . . ?
H65A C65 H65B 108.0 . . ?
C110 C108 H108 120.9 . . ?
C107 C108 C110 118.2(2) . . ?
C107 C108 H108 120.9 . . ?
C121 C126 H126 118.7 . . ?
C125 C126 C121 122.7(2) . . ?
C125 C126 H126 118.7 . . ?
N8 C57 H57 119.0 . . ?
N8 C57 C56 122.1(2) . . ?
C56 C57 H57 119.0 . . ?
C44 C47 C50 112.25(18) . . ?
C44 C47 C49 110.55(18) . . ?
C44 C47 C48 108.97(18) . . ?
C50 C47 C48 108.14(18) . . ?
C49 C47 C50 108.17(18) . . ?
C49 C47 C48 108.7(2) . . ?
C1 C6 C24 118.4(2) . . ?
C5 C6 C1 119.4(2) . . ?
C5 C6 C24 121.92(19) . . ?
N3 C19 C18 116.13(19) . . ?
N3 C19 C20 122.3(2) . . ?
C20 C19 C18 121.5(2) . . ?
C134 C133 C135 119.2(2) . . ?
C132 C133 C134 120.7(2) . . ?
C132 C133 C135 120.1(2) . . ?
N4 C25 C26 112.07(17) . . ?
N4 C25 H25A 109.2 . . ?
N4 C25 H25B 109.2 . . ?
C26 C25 H25A 109.2 . . ?
C26 C25 H25B 109.2 . . ?
H25A C25 H25B 107.9 . . ?
F28 C119 F29 106.30(19) . . ?
F28 C119 C117 113.16(19) . . ?
F30 C119 F28 106.63(19) . . ?
F30 C119 F29 105.80(19) . . ?
F30 C119 C117 112.51(19) . . ?
F29 C119 C117 111.91(18) . . ?
C13 C14 H14 120.5 . . ?
C13 C14 C15 119.0(2) . . ?
C15 C14 H14 120.5 . . ?
C114 C115 C120 119.9(2) . . ?
C116 C115 C114 121.0(2) . . ?
C116 C115 C120 119.0(2) . . ?
C117 C116 C115 118.0(2) . . ?
C117 C116 H116 121.0 . . ?
C115 C116 H116 121.0 . . ?
N2 C17 H17 118.8 . . ?
N2 C17 C16 122.5(2) . . ?
C16 C17 H17 118.8 . . ?
F58 C144 F56 107.0(7) . . ?
F58 C144 C141 114.9(5) . . ?
F58 C144 F57 100.4(6) . . ?
F56 C144 C141 118.4(4) . . ?
F56 C144 F57 100.4(6) . . ?
F57 C144 C141 113.4(5) . . ?
F55 C144 C141 109.9(3) . . ?
F54 C144 C141 112.9(4) . . ?
F54 C144 F55 104.5(5) . . ?
F52 C144 C141 111.7(4) . . ?
F52 C144 F55 107.3(5) . . ?
F52 C144 F54 110.2(6) . . ?
C57 C56 H56 120.7 . . ?
C55 C56 C57 118.7(2) . . ?
C55 C56 H56 120.7 . . ?
C126 C125 C128 119.3(2) . . ?
C124 C125 C126 120.4(2) . . ?
C124 C125 C128 120.38(19) . . ?
C30 C29 H29 120.5 . . ?
C30 C29 C28 118.9(2) . . ?
C28 C29 H29 120.5 . . ?
C2 C3 H3 118.8 . . ?
C2 C3 C4 122.4(2) . . ?
C4 C3 H3 118.8 . . ?
C129 C130 H130 118.7 . . ?
C131 C130 C129 122.5(2) . . ?
C131 C130 H130 118.7 . . ?
F35 C127 C123 112.3(2) . . ?
F34 C127 F35 105.9(2) . . ?
F34 C127 C123 112.24(19) . . ?
F36 C127 F35 106.69(18) . . ?
F36 C127 F34 106.2(2) . . ?
F36 C127 C123 113.0(2) . . ?
C26 C27 H27 120.5 . . ?
C26 C27 C28 118.9(2) . . ?
C28 C27 H27 120.5 . . ?
N5 C30 C29 122.5(2) . . ?
N5 C30 H30 118.7 . . ?
C29 C30 H30 118.7 . . ?
C53 C54 H54 120.5 . . ?
C55 C54 C53 119.0(2) . . ?
C55 C54 H54 120.5 . . ?
F21 C111 F19 106.1(2) . . ?
F21 C111 C107 112.43(17) . . ?
F19 C111 C107 112.01(19) . . ?
F20 C111 F21 106.13(19) . . ?
F20 C111 F19 106.41(17) . . ?
F20 C111 C107 113.2(2) . . ?
C66 C67 H67 120.5 . . ?
C66 C67 C68 119.1(2) . . ?
C68 C67 H67 120.5 . . ?
C70 C69 H69 120.7 . . ?
C70 C69 C68 118.7(2) . . ?
C68 C69 H69 120.7 . . ?
C17 C16 H16 120.8 . . ?
C15 C16 C17 118.3(2) . . ?
C15 C16 H16 120.8 . . ?
C123 C124 C125 118.29(19) . . ?
C123 C124 H124 120.9 . . ?
C125 C124 H124 120.9 . . ?
C6 C5 H5 118.5 . . ?
C6 C5 C4 123.0(2) . . ?
C4 C5 H5 118.5 . . ?
C56 C55 H55 120.4 . . ?
C54 C55 C56 119.2(2) . . ?
C54 C55 H55 120.4 . . ?
C3 C4 C5 116.2(2) . . ?
C3 C4 C7 122.9(2) . . ?
C5 C4 C7 120.9(2) . . ?
C47 C50 H50A 109.5 . . ?
C47 C50 H50B 109.5 . . ?
C47 C50 H50C 109.5 . . ?
H50A C50 H50B 109.5 . . ?
H50A C50 H50C 109.5 . . ?
H50B C50 H50C 109.5 . . ?
F37 C128 F38 104.9(2) . . ?
F37 C128 C125 112.64(18) . . ?
F38 C128 C125 112.8(2) . . ?
F39 C128 F37 105.8(2) . . ?
F39 C128 F38 106.88(19) . . ?
F39 C128 C125 113.2(2) . . ?
F50 C143 F49 104.7(2) . . ?
F50 C143 F51 105.93(18) . . ?
F50 C143 C139 112.93(18) . . ?
F49 C143 C139 113.06(18) . . ?
F51 C143 F49 106.7(2) . . ?
F51 C143 C139 112.9(2) . . ?
F12 C96 F10 105.4(2) . . ?
F12 C96 F11 106.0(2) . . ?
F12 C96 C91 113.7(2) . . ?
F10 C96 F11 106.7(2) . . ?
F10 C96 C91 112.30(19) . . ?
F11 C96 C91 112.11(19) . . ?
N3 C23 H23 118.9 . . ?
N3 C23 C22 122.2(2) . . ?
C22 C23 H23 118.9 . . ?
N6 C32 C31 115.5(2) . . ?
N6 C32 C33 121.3(3) . . ?
C33 C32 C31 123.2(2) . . ?
C72 C73 H73 120.5 . . ?
C72 C73 C74 118.9(2) . . ?
C74 C73 H73 120.5 . . ?
C47 C49 H49A 109.5 . . ?
C47 C49 H49B 109.5 . . ?
C47 C49 H49C 109.5 . . ?
H49A C49 H49B 109.5 . . ?
H49A C49 H49C 109.5 . . ?
H49B C49 H49C 109.5 . . ?
C77 C78 H78A 109.5 . . ?
C77 C78 H78B 109.5 . . ?
C77 C78 H78C 109.5 . . ?
H78A C78 H78B 109.5 . . ?
H78A C78 H78C 109.5 . . ?
H78B C78 H78C 109.5 . . ?
N4 C31 C32 110.80(19) . . ?
N4 C31 H31A 109.5 . . ?
N4 C31 H31B 109.5 . . ?
C32 C31 H31A 109.5 . . ?
C32 C31 H31B 109.5 . . ?
H31A C31 H31B 108.1 . . ?
C14 C15 H15 120.2 . . ?
C16 C15 C14 119.6(2) . . ?
C16 C15 H15 120.2 . . ?
N4 C24 C6 113.28(18) . . ?
N4 C24 H24A 108.9 . . ?
N4 C24 H24B 108.9 . . ?
C6 C24 H24A 108.9 . . ?
C6 C24 H24B 108.9 . . ?
H24A C24 H24B 107.7 . . ?
C79 C80 H80A 109.5 . . ?
C79 C80 H80B 109.5 . . ?
C79 C80 H80C 109.5 . . ?
H80A C80 H80B 109.5 . . ?
H80A C80 H80C 109.5 . . ?
H80B C80 H80C 109.5 . . ?
C67 C68 C69 118.8(2) . . ?
C67 C68 H68 120.6 . . ?
C69 C68 H68 120.6 . . ?
C29 C28 C27 118.9(2) . . ?
C29 C28 H28 120.6 . . ?
C27 C28 H28 120.6 . . ?
F41 C135 F42 105.16(19) . . ?
F41 C135 F40 107.2(2) . . ?
F41 C135 C133 113.6(2) . . ?
F42 C135 C133 113.1(2) . . ?
F40 C135 F42 104.9(2) . . ?
F40 C135 C133 112.26(19) . . ?
O4 C39 C40 116.0(2) . . ?
O5 C39 O4 125.9(2) . . ?
O5 C39 C40 118.1(2) . . ?
C47 C48 H48A 109.5 . . ?
C47 C48 H48B 109.5 . . ?
C47 C48 H48C 109.5 . . ?
H48A C48 H48B 109.5 . . ?
H48A C48 H48C 109.5 . . ?
H48B C48 H48C 109.5 . . ?
C37 C38 H38A 109.5 . . ?
C37 C38 H38B 109.5 . . ?
C37 C38 H38C 109.5 . . ?
H38A C38 H38B 109.5 . . ?
H38A C38 H38C 109.5 . . ?
H38B C38 H38C 109.5 . . ?
C19 C20 H20 120.6 . . ?
C21 C20 C19 118.8(3) . . ?
C21 C20 H20 120.6 . . ?
C133 C132 H132 121.1 . . ?
C131 C132 C133 117.8(2) . . ?
C131 C132 H132 121.1 . . ?
C130 C131 C136 119.8(2) . . ?
C132 C131 C130 120.9(2) . . ?
C132 C131 C136 119.3(2) . . ?
F31 C120 F33 103.6(2) . . ?
F31 C120 C115 113.0(2) . . ?
F32 C120 F31 106.4(2) . . ?
F32 C120 F33 107.5(2) . . ?
F32 C120 C115 112.8(2) . . ?
F33 C120 C115 112.9(2) . . ?
C4 C7 C9 111.9(2) . . ?
C4 C7 C10 108.3(2) . . ?
C9 C7 C10 108.3(2) . . ?
C8 C7 C4 110.8(2) . . ?
C8 C7 C9 107.8(2) . . ?
C8 C7 C10 109.7(3) . . ?
C105 B1 C81 106.11(16) . . ?
C97 B1 C81 107.43(16) . . ?
C97 B1 C105 110.14(18) . . ?
C89 B1 C81 108.95(17) . . ?
C89 B1 C105 113.18(17) . . ?
C89 B1 C97 110.76(17) . . ?
C32 C33 H33 120.4 . . ?
C34 C33 C32 119.2(2) . . ?
C34 C33 H33 120.4 . . ?
C76 C75 H75 120.6 . . ?
C76 C75 C74 118.8(2) . . ?
C74 C75 H75 120.6 . . ?
C73 C74 C75 119.1(2) . . ?
C73 C74 H74 120.5 . . ?
C75 C74 H74 120.5 . . ?
N6 C36 H36 118.9 . . ?
N6 C36 C35 122.2(2) . . ?
C35 C36 H36 118.9 . . ?
C23 C22 H22 120.5 . . ?
C23 C22 C21 119.0(2) . . ?
C21 C22 H22 120.5 . . ?
C7 C9 H9A 109.5 . . ?
C7 C9 H9B 109.5 . . ?
C7 C9 H9C 109.5 . . ?
H9A C9 H9B 109.5 . . ?
H9A C9 H9C 109.5 . . ?
H9B C9 H9C 109.5 . . ?
C113 B2 C121 109.05(17) . . ?
C137 B2 C113 105.44(17) . . ?
C137 B2 C121 114.33(18) . . ?
C129 B2 C113 112.13(18) . . ?
C129 B2 C137 111.72(18) . . ?
C129 B2 C121 104.31(16) . . ?
C20 C21 C22 119.1(2) . . ?
C20 C21 H21 120.4 . . ?
C22 C21 H21 120.4 . . ?
C36 C35 H35 120.6 . . ?
C36 C35 C34 118.9(3) . . ?
C34 C35 H35 120.6 . . ?
C33 C34 C35 119.2(2) . . ?
C33 C34 H34 120.4 . . ?
C35 C34 H34 120.4 . . ?
F43 C136 C131 115.3(6) . . ?
F43 C136 F45 102.0(6) . . ?
F43 C136 F44 111.5(7) . . ?
F45 C136 C131 109.2(4) . . ?
F44 C136 C131 116.4(3) . . ?
F44 C136 F45 100.2(4) . . ?
F47 C136 C131 107.5(4) . . ?
F48 C136 C131 115.9(5) . . ?
F48 C136 F47 106.8(6) . . ?
F48 C136 F46 112.9(9) . . ?
F46 C136 C131 113.0(8) . . ?
F46 C136 F47 98.9(9) . . ?
C39 C40 H40A 109.5 . . ?
C39 C40 H40B 109.5 . . ?
C39 C40 H40C 109.5 . . ?
H40A C40 H40B 109.5 . . ?
H40A C40 H40C 109.5 . . ?
H40B C40 H40C 109.5 . . ?
C7 C10 H10A 109.5 . . ?
C7 C10 H10B 109.5 . . ?
C7 C10 H10C 109.5 . . ?
H10A C10 H10B 109.5 . . ?
H10A C10 H10C 109.5 . . ?
H10B C10 H10C 109.5 . . ?
C7 C8 H8A 109.5 . . ?
C7 C8 H8B 109.5 . . ?
C7 C8 H8C 109.5 . . ?
H8A C8 H8B 109.5 . . ?
H8A C8 H8C 109.5 . . ?
H8B C8 H8C 109.5 . . ?

loop_
_geom_bond_atom_site_label_1
_geom_bond_atom_site_label_2
_geom_bond_distance
_geom_bond_site_symmetry_2
_geom_bond_publ_flag
Ni4 O6 2.0157(15) . ?
Ni4 O10 2.0351(16) . ?
Ni4 O8 2.0218(14) . ?
Ni4 N11 2.0999(19) . ?
Ni4 N10 2.1379(16) . ?
Ni4 N12 2.1032(19) . ?
Ni3 O6 2.0136(14) . ?
Ni3 O7 2.0589(15) . ?
Ni3 O9 2.0124(16) . ?
Ni3 N7 2.1270(19) . ?
Ni3 N9 2.1020(17) . ?
Ni3 N8 2.1048(17) . ?
Ni1 O1 2.0107(14) . ?
Ni1 O2 2.0694(16) . ?
Ni1 O4 2.0056(17) . ?
Ni1 N2 2.0789(17) . ?
Ni1 N1 2.1287(19) . ?
Ni1 N3 2.0954(19) . ?
Ni2 O1 1.9966(16) . ?
Ni2 O3 2.0217(16) . ?
Ni2 O5 2.0597(17) . ?
Ni2 N5 2.108(2) . ?
Ni2 N4 2.1264(18) . ?
Ni2 N6 2.090(2) . ?
F4 C88 1.351(2) . ?
F5 C88 1.336(2) . ?
F16 C104 1.347(2) . ?
F6 C88 1.350(2) . ?
F1 C87 1.336(3) . ?
F7 C95 1.342(2) . ?
F17 C104 1.339(3) . ?
F18 C104 1.348(3) . ?
F13 C103 1.340(3) . ?
F2 C87 1.335(3) . ?
F50 C143 1.328(3) . ?
F14 C103 1.346(3) . ?
F3 C87 1.350(2) . ?
O6 C41 1.330(3) . ?
F9 C95 1.348(3) . ?
F28 C119 1.333(3) . ?
F30 C119 1.332(3) . ?
O1 C1 1.325(3) . ?
F15 C103 1.344(3) . ?
F35 C127 1.341(3) . ?
F21 C111 1.336(3) . ?
O10 C79 1.259(3) . ?
O7 C77 1.252(3) . ?
O9 C79 1.266(3) . ?
F19 C111 1.340(3) . ?
F34 C127 1.340(3) . ?
F12 C96 1.329(3) . ?
O8 C77 1.266(3) . ?
F20 C111 1.334(3) . ?
F41 C135 1.333(3) . ?
F29 C119 1.343(3) . ?
F42 C135 1.345(3) . ?
O2 C37 1.253(3) . ?
O3 C37 1.265(3) . ?
F37 C128 1.334(3) . ?
F38 C128 1.335(3) . ?
F36 C127 1.339(3) . ?
F8 C95 1.330(3) . ?
O4 C39 1.262(3) . ?
F39 C128 1.327(3) . ?
F40 C135 1.334(3) . ?
O5 C39 1.254(3) . ?
F49 C143 1.330(3) . ?
F10 C96 1.332(3) . ?
F11 C96 1.333(3) . ?
F31 C120 1.329(3) . ?
N7 C58 1.485(3) . ?
N7 C52 1.480(2) . ?
N7 C51 1.490(3) . ?
N9 C59 1.340(3) . ?
N9 C63 1.340(3) . ?
N11 C66 1.338(3) . ?
N11 C70 1.345(3) . ?
N10 C71 1.477(3) . ?
N10 C64 1.487(3) . ?
N10 C65 1.483(3) . ?
F51 C143 1.329(3) . ?
F58 C144 1.297(7) . ?
F23 C112 1.347(5) . ?
N5 C26 1.341(3) . ?
N5 C30 1.341(3) . ?
N8 C53 1.340(3) . ?
N8 C57 1.333(3) . ?
N2 C13 1.350(3) . ?
N2 C17 1.334(3) . ?
N1 C11 1.490(3) . ?
N1 C12 1.480(2) . ?
N1 C18 1.481(3) . ?
N12 C72 1.349(3) . ?
N12 C76 1.337(3) . ?
N4 C25 1.474(3) . ?
N4 C31 1.478(3) . ?
N4 C24 1.483(3) . ?
N3 C19 1.341(3) . ?
N3 C23 1.345(3) . ?
F32 C120 1.314(3) . ?
F33 C120 1.329(3) . ?
N6 C32 1.350(3) . ?
N6 C36 1.337(3) . ?
F22 C112 1.340(4) . ?
F43 C136 1.300(8) . ?
F24 C112 1.303(6) . ?
C81 C86 1.394(3) . ?
C81 C82 1.399(3) . ?
C81 B1 1.652(3) . ?
F56 C144 1.308(7) . ?
C83 C84 1.381(3) . ?
C83 C82 1.398(3) . ?
C83 C87 1.495(3) . ?
C86 H86 0.9500 . ?
C86 C85 1.391(3) . ?
C88 C85 1.493(3) . ?
C46 C41 1.407(3) . ?
C46 C45 1.389(3) . ?
C46 C64 1.506(3) . ?
C105 C109 1.402(3) . ?
C105 C106 1.399(3) . ?
C105 B1 1.643(3) . ?
C84 H84 0.9500 . ?
C84 C85 1.388(3) . ?
C82 H82 0.9500 . ?
C94 H94 0.9500 . ?
C94 C93 1.385(3) . ?
C94 C89 1.409(3) . ?
C41 C42 1.410(3) . ?
C101 C102 1.390(3) . ?
C101 C100 1.390(3) . ?
C101 C104 1.500(3) . ?
C58 H58A 0.9900 . ?
C58 H58B 0.9900 . ?
C58 C59 1.514(3) . ?
C113 C114 1.398(3) . ?
C113 C118 1.405(3) . ?
C113 B2 1.647(3) . ?
C52 H52A 0.9900 . ?
C52 H52B 0.9900 . ?
C52 C53 1.507(3) . ?
C42 C43 1.381(3) . ?
C42 C51 1.510(3) . ?
C110 C109 1.391(3) . ?
C110 C112 1.486(3) . ?
C110 C108 1.394(3) . ?
C98 H98 0.9500 . ?
C98 C97 1.402(3) . ?
C98 C99 1.392(3) . ?
C109 H109 0.9500 . ?
C93 C95 1.494(3) . ?
C93 C92 1.391(3) . ?
C59 C60 1.389(3) . ?
C13 C12 1.506(3) . ?
C13 C14 1.383(3) . ?
C97 C102 1.403(3) . ?
C97 B1 1.638(3) . ?
C102 H102 0.9500 . ?
C89 C90 1.396(3) . ?
C89 B1 1.634(3) . ?
C79 C80 1.506(3) . ?
C140 H140 0.9500 . ?
C140 C139 1.381(3) . ?
C140 C141 1.387(3) . ?
C71 H71A 0.9900 . ?
C71 H71B 0.9900 . ?
C71 C72 1.512(3) . ?
C43 H43 0.9500 . ?
C43 C44 1.406(3) . ?
C77 C78 1.513(3) . ?
C100 H100 0.9500 . ?
C100 C99 1.389(3) . ?
C45 H45 0.9500 . ?
C45 C44 1.394(3) . ?
C44 C47 1.533(3) . ?
C139 C138 1.392(3) . ?
C139 C143 1.499(3) . ?
C106 H106 0.9500 . ?
C106 C107 1.400(3) . ?
C11 H11A 0.9900 . ?
C11 H11B 0.9900 . ?
C11 C2 1.515(3) . ?
C134 H134 0.9500 . ?
C134 C129 1.395(3) . ?
C134 C133 1.396(3) . ?
C107 C108 1.376(3) . ?
C107 C111 1.499(3) . ?
C99 C103 1.495(3) . ?
C64 H64A 0.9900 . ?
C64 H64B 0.9900 . ?
C66 C65 1.515(3) . ?
C66 C67 1.384(3) . ?
C90 H90 0.9500 . ?
C90 C91 1.395(3) . ?
C91 C92 1.384(3) . ?
C91 C96 1.495(3) . ?
C70 H70 0.9500 . ?
C70 C69 1.372(4) . ?
C117 C118 1.388(3) . ?
C117 C119 1.494(3) . ?
C117 C116 1.386(3) . ?
C60 H60 0.9500 . ?
C60 C61 1.386(3) . ?
C53 C54 1.391(3) . ?
C137 C142 1.401(3) . ?
C137 C138 1.401(3) . ?
C137 B2 1.643(3) . ?
C1 C2 1.402(3) . ?
C1 C6 1.411(3) . ?
C61 H61 0.9500 . ?
C61 C62 1.387(3) . ?
C12 H12A 0.9900 . ?
C12 H12B 0.9900 . ?
C63 H63 0.9500 . ?
C63 C62 1.379(3) . ?
C18 H18A 0.9900 . ?
C18 H18B 0.9900 . ?
C18 C19 1.503(3) . ?
C122 H122 0.9500 . ?
C122 C123 1.403(3) . ?
C122 C121 1.399(3) . ?
C37 C38 1.517(3) . ?
C114 H114 0.9500 . ?
C114 C115 1.399(3) . ?
C72 C73 1.381(3) . ?
C142 H142 0.9500 . ?
C142 C141 1.396(3) . ?
C138 H138 0.9500 . ?
C26 C25 1.509(3) . ?
C26 C27 1.383(3) . ?
C118 H118 0.9500 . ?
C129 C130 1.402(3) . ?
C129 B2 1.640(3) . ?
C2 C3 1.385(3) . ?
C92 H92 0.9500 . ?
C76 H76 0.9500 . ?
C76 C75 1.382(3) . ?
C123 C127 1.495(3) . ?
C123 C124 1.383(3) . ?
C51 H51A 0.9900 . ?
C51 H51B 0.9900 . ?
C121 C126 1.398(3) . ?
C121 B2 1.648(3) . ?
C62 H62 0.9500 . ?
C141 C144 1.493(3) . ?
C112 F25 1.316(7) . ?
C112 F27 1.348(9) . ?
C112 F26 1.289(10) . ?
C65 H65A 0.9900 . ?
C65 H65B 0.9900 . ?
C108 H108 0.9500 . ?
C126 H126 0.9500 . ?
C126 C125 1.392(3) . ?
C57 H57 0.9500 . ?
C57 C56 1.390(3) . ?
C47 C50 1.535(3) . ?
C47 C49 1.534(3) . ?
C47 C48 1.541(3) . ?
C6 C5 1.384(3) . ?
C6 C24 1.510(3) . ?
F57 C144 1.362(7) . ?
C19 C20 1.383(3) . ?
C133 C135 1.489(4) . ?
C133 C132 1.391(4) . ?
C25 H25A 0.9900 . ?
C25 H25B 0.9900 . ?
C14 H14 0.9500 . ?
C14 C15 1.387(4) . ?
C115 C116 1.387(3) . ?
C115 C120 1.489(3) . ?
C116 H116 0.9500 . ?
C17 H17 0.9500 . ?
C17 C16 1.386(3) . ?
C144 F55 1.327(5) . ?
C144 F54 1.300(5) . ?
C144 F52 1.278(6) . ?
C56 H56 0.9500 . ?
C56 C55 1.384(4) . ?
C125 C124 1.387(3) . ?
C125 C128 1.492(3) . ?
C29 H29 0.9500 . ?
C29 C30 1.381(4) . ?
C29 C28 1.381(3) . ?
C3 H3 0.9500 . ?
C3 C4 1.400(3) . ?
C130 H130 0.9500 . ?
C130 C131 1.390(3) . ?
C27 H27 0.9500 . ?
C27 C28 1.386(3) . ?
C30 H30 0.9500 . ?
C54 H54 0.9500 . ?
C54 C55 1.382(4) . ?
C67 H67 0.9500 . ?
C67 C68 1.388(3) . ?
C69 H69 0.9500 . ?
C69 C68 1.390(4) . ?
C16 H16 0.9500 . ?
C16 C15 1.381(4) . ?
C124 H124 0.9500 . ?
C5 H5 0.9500 . ?
C5 C4 1.402(3) . ?
C55 H55 0.9500 . ?
C4 C7 1.528(3) . ?
C50 H50A 0.9800 . ?
C50 H50B 0.9800 . ?
C50 H50C 0.9800 . ?
C23 H23 0.9500 . ?
C23 C22 1.376(4) . ?
C32 C31 1.501(4) . ?
C32 C33 1.388(3) . ?
C73 H73 0.9500 . ?
C73 C74 1.383(3) . ?
C49 H49A 0.9800 . ?
C49 H49B 0.9800 . ?
C49 H49C 0.9800 . ?
C78 H78A 0.9800 . ?
C78 H78B 0.9800 . ?
C78 H78C 0.9800 . ?
C31 H31A 0.9900 . ?
C31 H31B 0.9900 . ?
C15 H15 0.9500 . ?
C24 H24A 0.9900 . ?
C24 H24B 0.9900 . ?
C80 H80A 0.9800 . ?
C80 H80B 0.9800 . ?
C80 H80C 0.9800 . ?
C68 H68 0.9500 . ?
C28 H28 0.9500 . ?
C39 C40 1.502(4) . ?
C48 H48A 0.9800 . ?
C48 H48B 0.9800 . ?
C48 H48C 0.9800 . ?
C38 H38A 0.9800 . ?
C38 H38B 0.9800 . ?
C38 H38C 0.9800 . ?
C20 H20 0.9500 . ?
C20 C21 1.377(4) . ?
C132 H132 0.9500 . ?
C132 C131 1.388(4) . ?
C131 C136 1.491(4) . ?
C7 C9 1.530(4) . ?
C7 C10 1.539(4) . ?
C7 C8 1.522(4) . ?
F45 C136 1.424(6) . ?
C33 H33 0.9500 . ?
C33 C34 1.380(4) . ?
C75 H75 0.9500 . ?
C75 C74 1.387(4) . ?
C74 H74 0.9500 . ?
C36 H36 0.9500 . ?
C36 C35 1.382(4) . ?
C22 H22 0.9500 . ?
C22 C21 1.384(4) . ?
F44 C136 1.311(5) . ?
C9 H9A 0.9800 . ?
C9 H9B 0.9800 . ?
C9 H9C 0.9800 . ?
C21 H21 0.9500 . ?
C35 H35 0.9500 . ?
C35 C34 1.384(4) . ?
C34 H34 0.9500 . ?
C136 F47 1.414(7) . ?
C136 F48 1.206(8) . ?
C136 F46 1.302(9) . ?
C40 H40A 0.9800 . ?
C40 H40B 0.9800 . ?
C40 H40C 0.9800 . ?
C10 H10A 0.9800 . ?
C10 H10B 0.9800 . ?
C10 H10C 0.9800 . ?
C8 H8A 0.9800 . ?
C8 H8B 0.9800 . ?
C8 H8C 0.9800 . ?

loop_
_geom_torsion_atom_site_label_1
_geom_torsion_atom_site_label_2
_geom_torsion_atom_site_label_3
_geom_torsion_atom_site_label_4
_geom_torsion
_geom_torsion_site_symmetry_1
_geom_torsion_site_symmetry_2
_geom_torsion_site_symmetry_3
_geom_torsion_site_symmetry_4
_geom_torsion_publ_flag
Ni4 O6 C41 C46 45.2(2) . . . . ?
Ni4 O6 C41 C42 -135.22(16) . . . . ?
Ni4 O10 C79 O9 21.4(3) . . . . ?
Ni4 O10 C79 C80 -158.73(15) . . . . ?
Ni4 O8 C77 O7 -2.7(3) . . . . ?
Ni4 O8 C77 C78 176.34(16) . . . . ?
Ni4 N11 C66 C65 -27.0(2) . . . . ?
Ni4 N11 C66 C67 153.67(17) . . . . ?
Ni4 N11 C70 C69 -151.64(18) . . . . ?
Ni4 N10 C71 C72 -46.32(18) . . . . ?
Ni4 N10 C64 C46 66.64(19) . . . . ?
Ni4 N10 C65 C66 -28.7(2) . . . . ?
Ni4 N12 C72 C71 -2.8(2) . . . . ?
Ni4 N12 C72 C73 177.00(19) . . . . ?
Ni4 N12 C76 C75 -176.43(19) . . . . ?
Ni3 O6 C41 C46 -128.89(17) . . . . ?
Ni3 O6 C41 C42 50.7(2) . . . . ?
Ni3 O7 C77 O8 35.0(3) . . . . ?
Ni3 O7 C77 C78 -144.02(17) . . . . ?
Ni3 O9 C79 O10 11.3(3) . . . . ?
Ni3 O9 C79 C80 -168.52(15) . . . . ?
Ni3 N7 C58 C59 -33.58(19) . . . . ?
Ni3 N7 C52 C53 -45.88(18) . . . . ?
Ni3 N7 C51 C42 61.71(19) . . . . ?
Ni3 N9 C59 C58 -22.8(2) . . . . ?
Ni3 N9 C59 C60 157.84(16) . . . . ?
Ni3 N9 C63 C62 -155.38(17) . . . . ?
Ni3 N8 C53 C52 7.6(2) . . . . ?
Ni3 N8 C53 C54 -172.64(17) . . . . ?
Ni3 N8 C57 C56 172.89(16) . . . . ?
Ni1 O1 C1 C2 52.6(2) . . . . ?
Ni1 O1 C1 C6 -125.62(18) . . . . ?
Ni1 O2 C37 O3 19.7(4) . . . . ?
Ni1 O2 C37 C38 -160.74(16) . . . . ?
Ni1 O4 C39 O5 -17.6(4) . . . . ?
Ni1 O4 C39 C40 161.78(19) . . . . ?
Ni1 N2 C13 C12 1.0(2) . . . . ?
Ni1 N2 C13 C14 -179.58(17) . . . . ?
Ni1 N2 C17 C16 179.69(17) . . . . ?
Ni1 N1 C11 C2 62.9(2) . . . . ?
Ni1 N1 C12 C13 -48.08(18) . . . . ?
Ni1 N1 C18 C19 -27.7(2) . . . . ?
Ni1 N3 C19 C18 -10.9(2) . . . . ?
Ni1 N3 C19 C20 171.22(18) . . . . ?
Ni1 N3 C23 C22 -170.62(18) . . . . ?
Ni2 O1 C1 C2 -136.24(17) . . . . ?
Ni2 O1 C1 C6 45.6(3) . . . . ?
Ni2 O3 C37 O2 2.1(4) . . . . ?
Ni2 O3 C37 C38 -177.46(16) . . . . ?
Ni2 O5 C39 O4 40.4(4) . . . . ?
Ni2 O5 C39 C40 -138.9(2) . . . . ?
Ni2 N5 C26 C25 -21.0(2) . . . . ?
Ni2 N5 C26 C27 160.92(19) . . . . ?
Ni2 N5 C30 C29 -159.89(18) . . . . ?
Ni2 N4 C25 C26 -30.4(2) . . . . ?
Ni2 N4 C31 C32 -43.0(2) . . . . ?
Ni2 N4 C24 C6 62.4(2) . . . . ?
Ni2 N6 C32 C31 3.6(3) . . . . ?
Ni2 N6 C32 C33 -174.06(19) . . . . ?
Ni2 N6 C36 C35 171.8(2) . . . . ?
F4 C88 C85 C86 -117.11(19) . . . . ?
F4 C88 C85 C84 62.7(2) . . . . ?
F5 C88 C85 C86 3.1(3) . . . . ?
F5 C88 C85 C84 -177.04(17) . . . . ?
F6 C88 C85 C86 124.46(19) . . . . ?
F6 C88 C85 C84 -55.7(2) . . . . ?
O6 C41 C42 C43 -177.23(18) . . . . ?
O6 C41 C42 C51 1.5(3) . . . . ?
O1 C1 C2 C11 0.8(3) . . . . ?
O1 C1 C2 C3 -175.55(19) . . . . ?
O1 C1 C6 C5 176.3(2) . . . . ?
O1 C1 C6 C24 1.2(3) . . . . ?
N7 C58 C59 N9 38.9(2) . . . . ?
N7 C58 C59 C60 -141.7(2) . . . . ?
N7 C52 C53 N8 26.8(3) . . . . ?
N7 C52 C53 C54 -152.9(2) . . . . ?
N9 C59 C60 C61 0.2(3) . . . . ?
N9 C63 C62 C61 -0.1(3) . . . . ?
N11 C66 C65 N10 38.3(2) . . . . ?
N11 C66 C67 C68 0.2(3) . . . . ?
N11 C70 C69 C68 0.9(4) . . . . ?
N10 C71 C72 N12 34.4(3) . . . . ?
N10 C71 C72 C73 -145.4(2) . . . . ?
N5 C26 C25 N4 35.2(3) . . . . ?
N5 C26 C27 C28 1.5(4) . . . . ?
N8 C53 C54 C55 -1.4(3) . . . . ?
N8 C57 C56 C55 -0.8(3) . . . . ?
N2 C13 C12 N1 33.1(3) . . . . ?
N2 C13 C14 C15 -0.3(3) . . . . ?
N2 C17 C16 C15 0.0(4) . . . . ?
N1 C11 C2 C1 -65.7(3) . . . . ?
N1 C11 C2 C3 110.6(2) . . . . ?
N1 C18 C19 N3 26.3(3) . . . . ?
N1 C18 C19 C20 -155.8(2) . . . . ?
N12 C72 C73 C74 -0.4(4) . . . . ?
N12 C76 C75 C74 0.2(4) . . . . ?
N3 C19 C20 C21 0.4(4) . . . . ?
N3 C23 C22 C21 0.5(4) . . . . ?
N6 C32 C31 N4 27.8(3) . . . . ?
N6 C32 C33 C34 1.3(4) . . . . ?
N6 C36 C35 C34 1.1(4) . . . . ?
C81 C86 C85 C88 178.89(18) . . . . ?
C81 C86 C85 C84 -0.9(3) . . . . ?
C83 C84 C85 C86 -0.3(3) . . . . ?
C83 C84 C85 C88 179.85(18) . . . . ?
C86 C81 C82 C83 -0.4(3) . . . . ?
C86 C81 B1 C105 -34.1(3) . . . . ?
C86 C81 B1 C97 83.6(2) . . . . ?
C86 C81 B1 C89 -156.32(18) . . . . ?
C46 C41 C42 C43 2.4(3) . . . . ?
C46 C41 C42 C51 -178.91(18) . . . . ?
C46 C45 C44 C43 1.5(3) . . . . ?
C46 C45 C44 C47 -175.5(2) . . . . ?
C105 C106 C107 C108 -0.3(3) . . . . ?
C105 C106 C107 C111 -177.73(18) . . . . ?
C84 C83 C82 C81 -0.8(3) . . . . ?
C84 C83 C87 F1 -177.87(18) . . . . ?
C84 C83 C87 F2 60.4(3) . . . . ?
C84 C83 C87 F3 -58.2(3) . . . . ?
C82 C81 C86 C85 1.3(3) . . . . ?
C82 C81 B1 C105 152.13(19) . . . . ?
C82 C81 B1 C97 -90.1(2) . . . . ?
C82 C81 B1 C89 30.0(3) . . . . ?
C82 C83 C84 C85 1.2(3) . . . . ?
C82 C83 C87 F1 1.9(3) . . . . ?
C82 C83 C87 F2 -119.9(2) . . . . ?
C82 C83 C87 F3 121.6(2) . . . . ?
C94 C93 C95 F7 -54.0(3) . . . . ?
C94 C93 C95 F9 64.0(2) . . . . ?
C94 C93 C95 F8 -174.57(19) . . . . ?
C94 C93 C92 C91 0.6(3) . . . . ?
C94 C89 C90 C91 0.2(3) . . . . ?
C94 C89 B1 C81 45.4(2) . . . . ?
C94 C89 B1 C105 -72.4(2) . . . . ?
C94 C89 B1 C97 163.33(17) . . . . ?
C41 C46 C45 C44 0.2(3) . . . . ?
C41 C46 C64 N10 -60.2(2) . . . . ?
C41 C42 C43 C44 -0.7(3) . . . . ?
C41 C42 C51 N7 -62.7(2) . . . . ?
C101 C100 C99 C98 1.1(3) . . . . ?
C101 C100 C99 C103 179.6(2) . . . . ?
C58 N7 C52 C53 69.5(2) . . . . ?
C58 N7 C51 C42 -58.0(2) . . . . ?
C58 C59 C60 C61 -179.13(19) . . . . ?
C113 C114 C115 C116 -0.3(3) . . . . ?
C113 C114 C115 C120 174.8(2) . . . . ?
C52 N7 C58 C59 -146.85(18) . . . . ?
C52 N7 C51 C42 177.72(17) . . . . ?
C52 C53 C54 C55 178.3(2) . . . . ?
C42 C43 C44 C45 -1.3(3) . . . . ?
C42 C43 C44 C47 175.8(2) . . . . ?
C87 C83 C84 C85 -179.08(18) . . . . ?
C87 C83 C82 C81 179.43(19) . . . . ?
C98 C97 C102 C101 1.4(3) . . . . ?
C98 C97 B1 C81 -158.98(19) . . . . ?
C98 C97 B1 C105 -43.8(3) . . . . ?
C98 C97 B1 C89 82.1(2) . . . . ?
C98 C99 C103 F13 69.6(3) . . . . ?
C98 C99 C103 F14 -50.0(3) . . . . ?
C98 C99 C103 F15 -169.7(2) . . . . ?
C109 C105 C106 C107 -3.2(3) . . . . ?
C109 C105 B1 C81 78.0(2) . . . . ?
C109 C105 B1 C97 -38.0(2) . . . . ?
C109 C105 B1 C89 -162.58(18) . . . . ?
C109 C110 C112 F23 -61.6(4) . . . . ?
C109 C110 C112 F22 53.8(4) . . . . ?
C109 C110 C112 F24 178.2(6) . . . . ?
C109 C110 C112 F25 92.0(11) . . . . ?
C109 C110 C112 F27 -157.9(6) . . . . ?
C109 C110 C112 F26 -37.1(10) . . . . ?
C109 C110 C108 C107 -0.8(3) . . . . ?
C93 C94 C89 C90 -0.1(3) . . . . ?
C93 C94 C89 B1 -176.60(18) . . . . ?
C59 N9 C63 C62 1.1(3) . . . . ?
C59 C60 C61 C62 0.9(3) . . . . ?
C13 N2 C17 C16 0.1(3) . . . . ?
C13 C14 C15 C16 0.4(3) . . . . ?
C97 C98 C99 C100 -0.2(3) . . . . ?
C97 C98 C99 C103 -178.7(2) . . . . ?
C102 C101 C100 C99 -0.6(3) . . . . ?
C102 C101 C104 F16 -10.9(3) . . . . ?
C102 C101 C104 F17 -131.3(2) . . . . ?
C102 C101 C104 F18 108.4(2) . . . . ?
C102 C97 B1 C81 21.0(3) . . . . ?
C102 C97 B1 C105 136.1(2) . . . . ?
C102 C97 B1 C89 -97.9(2) . . . . ?
C89 C94 C93 C95 177.60(18) . . . . ?
C89 C94 C93 C92 -0.3(3) . . . . ?
C89 C90 C91 C92 0.0(3) . . . . ?
C89 C90 C91 C96 -179.24(18) . . . . ?
C140 C139 C138 C137 0.5(3) . . . . ?
C140 C139 C143 F50 127.0(2) . . . . ?
C140 C139 C143 F49 -114.4(2) . . . . ?
C140 C139 C143 F51 6.9(3) . . . . ?
C140 C141 C144 F58 125.4(8) . . . . ?
C140 C141 C144 F56 -2.7(10) . . . . ?
C140 C141 C144 F57 -119.9(7) . . . . ?
C140 C141 C144 F55 30.6(6) . . . . ?
C140 C141 C144 F54 146.9(5) . . . . ?
C140 C141 C144 F52 -88.3(8) . . . . ?
C71 N10 C64 C46 -178.82(16) . . . . ?
C71 N10 C65 C66 -142.68(17) . . . . ?
C71 C72 C73 C74 179.4(2) . . . . ?
C43 C42 C51 N7 115.9(2) . . . . ?
C43 C44 C47 C50 174.5(2) . . . . ?
C43 C44 C47 C49 53.6(3) . . . . ?
C43 C44 C47 C48 -65.8(3) . . . . ?
C100 C101 C102 C97 -0.6(3) . . . . ?
C100 C101 C104 F16 169.5(2) . . . . ?
C100 C101 C104 F17 49.1(3) . . . . ?
C100 C101 C104 F18 -71.2(3) . . . . ?
C100 C99 C103 F13 -108.9(2) . . . . ?
C100 C99 C103 F14 131.5(2) . . . . ?
C100 C99 C103 F15 11.8(3) . . . . ?
C45 C46 C41 O6 177.43(18) . . . . ?
C45 C46 C41 C42 -2.2(3) . . . . ?
C45 C46 C64 N10 121.8(2) . . . . ?
C45 C44 C47 C50 -8.7(3) . . . . ?
C45 C44 C47 C49 -129.5(2) . . . . ?
C45 C44 C47 C48 111.1(2) . . . . ?
C139 C140 C141 C142 -0.2(3) . . . . ?
C139 C140 C141 C144 179.00(19) . . . . ?
C106 C105 C109 C110 4.8(3) . . . . ?
C106 C105 B1 C81 -90.5(2) . . . . ?
C106 C105 B1 C97 153.51(18) . . . . ?
C106 C105 B1 C89 28.9(3) . . . . ?
C106 C107 C108 C110 2.4(3) . . . . ?
C106 C107 C111 F21 61.7(3) . . . . ?
C106 C107 C111 F19 -57.7(3) . . . . ?
C106 C107 C111 F20 -177.99(19) . . . . ?
C11 N1 C12 C13 -166.27(18) . . . . ?
C11 N1 C18 C19 93.6(2) . . . . ?
C11 C2 C3 C4 -177.3(2) . . . . ?
C134 C129 C130 C131 -2.7(3) . . . . ?
C134 C129 B2 C113 31.5(3) . . . . ?
C134 C129 B2 C137 149.59(19) . . . . ?
C134 C129 B2 C121 -86.4(2) . . . . ?
C134 C133 C135 F41 -159.93(19) . . . . ?
C134 C133 C135 F42 -40.2(3) . . . . ?
C134 C133 C135 F40 78.3(3) . . . . ?
C134 C133 C132 C131 -1.4(3) . . . . ?
C99 C98 C97 C102 -1.0(3) . . . . ?
C99 C98 C97 B1 179.0(2) . . . . ?
C64 N10 C71 C72 -165.05(17) . . . . ?
C64 N10 C65 C66 93.30(19) . . . . ?
C64 C46 C41 O6 -0.6(3) . . . . ?
C64 C46 C41 C42 179.79(18) . . . . ?
C64 C46 C45 C44 178.2(2) . . . . ?
C66 N11 C70 C69 0.8(3) . . . . ?
C66 C67 C68 C69 1.5(3) . . . . ?
C90 C89 B1 C81 -130.78(19) . . . . ?
C90 C89 B1 C105 111.4(2) . . . . ?
C90 C89 B1 C97 -12.8(3) . . . . ?
C90 C91 C92 C93 -0.5(3) . . . . ?
C90 C91 C96 F12 175.85(19) . . . . ?
C90 C91 C96 F10 56.2(3) . . . . ?
C90 C91 C96 F11 -63.9(3) . . . . ?
C70 N11 C66 C65 177.92(18) . . . . ?
C70 N11 C66 C67 -1.4(3) . . . . ?
C70 C69 C68 C67 -2.1(4) . . . . ?
C60 C61 C62 C63 -0.9(3) . . . . ?
C53 N8 C57 C56 -1.1(3) . . . . ?
C53 C54 C55 C56 -0.6(3) . . . . ?
C137 C142 C141 C140 -0.2(3) . . . . ?
C137 C142 C141 C144 -179.43(19) . . . . ?
C1 C2 C3 C4 -1.1(3) . . . . ?
C1 C6 C5 C4 -0.4(3) . . . . ?
C1 C6 C24 N4 -60.8(3) . . . . ?
C12 N1 C11 C2 177.26(18) . . . . ?
C12 N1 C18 C19 -140.66(18) . . . . ?
C12 C13 C14 C15 179.0(2) . . . . ?
C63 N9 C59 C58 178.20(18) . . . . ?
C63 N9 C59 C60 -1.1(3) . . . . ?
C18 N1 C11 C2 -58.3(2) . . . . ?
C18 N1 C12 C13 68.8(2) . . . . ?
C18 C19 C20 C21 -177.4(2) . . . . ?
C122 C123 C127 F35 46.1(3) . . . . ?
C122 C123 C127 F34 -73.1(3) . . . . ?
C122 C123 C127 F36 166.8(2) . . . . ?
C122 C123 C124 C125 -1.2(3) . . . . ?
C122 C121 C126 C125 -3.2(3) . . . . ?
C122 C121 B2 C113 144.6(2) . . . . ?
C122 C121 B2 C137 26.9(3) . . . . ?
C122 C121 B2 C129 -95.4(2) . . . . ?
C114 C113 C118 C117 -2.7(3) . . . . ?
C114 C113 B2 C137 -89.3(2) . . . . ?
C114 C113 B2 C129 32.4(3) . . . . ?
C114 C113 B2 C121 147.4(2) . . . . ?
C114 C115 C116 C117 -1.1(3) . . . . ?
C114 C115 C120 F31 46.7(3) . . . . ?
C114 C115 C120 F32 -74.0(3) . . . . ?
C114 C115 C120 F33 163.8(2) . . . . ?
C72 N12 C76 C75 0.3(3) . . . . ?
C72 C73 C74 C75 0.9(4) . . . . ?
C142 C137 C138 C139 -0.9(3) . . . . ?
C142 C137 B2 C113 -85.0(2) . . . . ?
C142 C137 B2 C129 152.98(18) . . . . ?
C142 C137 B2 C121 34.8(3) . . . . ?
C142 C141 C144 F58 -55.4(8) . . . . ?
C142 C141 C144 F56 176.5(9) . . . . ?
C142 C141 C144 F57 59.4(7) . . . . ?
C142 C141 C144 F55 -150.2(6) . . . . ?
C142 C141 C144 F54 -33.9(5) . . . . ?
C142 C141 C144 F52 90.9(8) . . . . ?
C138 C139 C143 F50 -53.7(3) . . . . ?
C138 C139 C143 F49 64.9(3) . . . . ?
C138 C139 C143 F51 -173.9(2) . . . . ?
C138 C137 C142 C141 0.8(3) . . . . ?
C138 C137 B2 C113 88.9(2) . . . . ?
C138 C137 B2 C129 -33.1(3) . . . . ?
C138 C137 B2 C121 -151.28(19) . . . . ?
C104 C101 C102 C97 179.8(2) . . . . ?
C104 C101 C100 C99 178.9(2) . . . . ?
C95 C93 C92 C91 -177.27(19) . . . . ?
C26 N5 C30 C29 0.2(3) . . . . ?
C26 C27 C28 C29 -0.5(4) . . . . ?
C118 C113 C114 C115 2.2(3) . . . . ?
C118 C113 B2 C137 90.6(2) . . . . ?
C118 C113 B2 C129 -147.63(19) . . . . ?
C118 C113 B2 C121 -32.6(3) . . . . ?
C118 C117 C119 F28 -176.2(2) . . . . ?
C118 C117 C119 F30 -55.3(3) . . . . ?
C118 C117 C119 F29 63.7(3) . . . . ?
C118 C117 C116 C115 0.5(3) . . . . ?
C129 C134 C133 C135 -179.85(19) . . . . ?
C129 C134 C133 C132 -0.3(3) . . . . ?
C129 C130 C131 C132 1.1(3) . . . . ?
C129 C130 C131 C136 -179.1(2) . . . . ?
C2 C1 C6 C5 -1.9(3) . . . . ?
C2 C1 C6 C24 -176.98(19) . . . . ?
C2 C3 C4 C5 -1.2(3) . . . . ?
C2 C3 C4 C7 178.2(2) . . . . ?
C92 C93 C95 F7 123.9(2) . . . . ?
C92 C93 C95 F9 -118.0(2) . . . . ?
C92 C93 C95 F8 3.4(3) . . . . ?
C92 C91 C96 F12 -3.4(3) . . . . ?
C92 C91 C96 F10 -123.1(2) . . . . ?
C92 C91 C96 F11 116.8(2) . . . . ?
C76 N12 C72 C71 180.0(2) . . . . ?
C76 N12 C72 C73 -0.2(3) . . . . ?
C76 C75 C74 C73 -0.8(4) . . . . ?
C123 C122 C121 C126 1.8(3) . . . . ?
C123 C122 C121 B2 179.2(2) . . . . ?
C51 N7 C58 C59 89.1(2) . . . . ?
C51 N7 C52 C53 -166.85(17) . . . . ?
C51 C42 C43 C44 -179.29(19) . . . . ?
C121 C122 C123 C127 177.5(2) . . . . ?
C121 C122 C123 C124 0.3(3) . . . . ?
C121 C126 C125 C124 2.4(4) . . . . ?
C121 C126 C125 C128 -177.0(2) . . . . ?
C141 C140 C139 C138 0.1(3) . . . . ?
C141 C140 C139 C143 179.32(18) . . . . ?
C112 C110 C109 C105 174.65(18) . . . . ?
C112 C110 C108 C107 -178.40(19) . . . . ?
C65 N10 C71 C72 70.3(2) . . . . ?
C65 N10 C64 C46 -54.0(2) . . . . ?
C65 C66 C67 C68 -179.0(2) . . . . ?
C108 C110 C109 C105 -3.0(3) . . . . ?
C108 C110 C112 F23 116.0(4) . . . . ?
C108 C110 C112 F22 -128.6(4) . . . . ?
C108 C110 C112 F24 -4.2(6) . . . . ?
C108 C110 C112 F25 -90.4(11) . . . . ?
C108 C110 C112 F27 19.7(6) . . . . ?
C108 C110 C112 F26 140.5(10) . . . . ?
C108 C107 C111 F21 -115.7(2) . . . . ?
C108 C107 C111 F19 124.9(2) . . . . ?
C108 C107 C111 F20 4.6(3) . . . . ?
C126 C121 B2 C113 -38.1(3) . . . . ?
C126 C121 B2 C137 -155.8(2) . . . . ?
C126 C121 B2 C129 81.9(2) . . . . ?
C126 C125 C124 C123 -0.1(3) . . . . ?
C126 C125 C128 F37 34.1(3) . . . . ?
C126 C125 C128 F38 152.7(2) . . . . ?
C126 C125 C128 F39 -85.8(3) . . . . ?
C57 N8 C53 C52 -177.52(19) . . . . ?
C57 N8 C53 C54 2.2(3) . . . . ?
C57 C56 C55 C54 1.6(3) . . . . ?
C6 C1 C2 C11 179.02(19) . . . . ?
C6 C1 C2 C3 2.7(3) . . . . ?
C6 C5 C4 C3 2.0(3) . . . . ?
C6 C5 C4 C7 -177.4(2) . . . . ?
C19 N3 C23 C22 -1.9(3) . . . . ?
C19 C20 C21 C22 -1.8(4) . . . . ?
C133 C134 C129 C130 2.3(3) . . . . ?
C133 C134 C129 B2 177.05(18) . . . . ?
C133 C132 C131 C130 1.0(3) . . . . ?
C133 C132 C131 C136 -178.8(2) . . . . ?
C25 N4 C31 C32 73.3(2) . . . . ?
C25 N4 C24 C6 -58.3(2) . . . . ?
C25 C26 C27 C28 -176.4(2) . . . . ?
C119 C117 C118 C113 -174.9(2) . . . . ?
C119 C117 C116 C115 176.8(2) . . . . ?
C14 C13 C12 N1 -146.3(2) . . . . ?
C116 C117 C118 C113 1.4(3) . . . . ?
C116 C117 C119 F28 7.4(3) . . . . ?
C116 C117 C119 F30 128.4(2) . . . . ?
C116 C117 C119 F29 -112.6(2) . . . . ?
C116 C115 C120 F31 -138.0(2) . . . . ?
C116 C115 C120 F32 101.3(3) . . . . ?
C116 C115 C120 F33 -20.9(3) . . . . ?
C17 N2 C13 C12 -179.36(19) . . . . ?
C17 N2 C13 C14 0.0(3) . . . . ?
C17 C16 C15 C14 -0.2(3) . . . . ?
C3 C4 C7 C9 -11.1(3) . . . . ?
C3 C4 C7 C10 108.2(3) . . . . ?
C3 C4 C7 C8 -131.4(3) . . . . ?
C130 C129 B2 C113 -154.05(19) . . . . ?
C130 C129 B2 C137 -35.9(3) . . . . ?
C130 C129 B2 C121 88.1(2) . . . . ?
C130 C131 C136 F43 139.9(8) . . . . ?
C130 C131 C136 F45 -106.0(5) . . . . ?
C130 C131 C136 F44 6.5(7) . . . . ?
C130 C131 C136 F47 48.6(8) . . . . ?
C130 C131 C136 F48 -70.7(10) . . . . ?
C130 C131 C136 F46 156.6(9) . . . . ?
C127 C123 C124 C125 -178.4(2) . . . . ?
C27 C26 C25 N4 -146.7(2) . . . . ?
C30 N5 C26 C25 176.8(2) . . . . ?
C30 N5 C26 C27 -1.3(3) . . . . ?
C30 C29 C28 C27 -0.5(4) . . . . ?
C111 C107 C108 C110 179.73(19) . . . . ?
C67 C66 C65 N10 -142.4(2) . . . . ?
C124 C123 C127 F35 -136.7(2) . . . . ?
C124 C123 C127 F34 104.1(3) . . . . ?
C124 C123 C127 F36 -15.9(3) . . . . ?
C124 C125 C128 F37 -145.2(2) . . . . ?
C124 C125 C128 F38 -26.7(3) . . . . ?
C124 C125 C128 F39 94.8(3) . . . . ?
C5 C6 C24 N4 124.3(2) . . . . ?
C5 C4 C7 C9 168.3(2) . . . . ?
C5 C4 C7 C10 -72.4(3) . . . . ?
C5 C4 C7 C8 48.0(3) . . . . ?
C128 C125 C124 C123 179.3(2) . . . . ?
C143 C139 C138 C137 -178.75(19) . . . . ?
C96 C91 C92 C93 178.81(19) . . . . ?
C23 N3 C19 C18 179.39(18) . . . . ?
C23 N3 C19 C20 1.5(3) . . . . ?
C23 C22 C21 C20 1.3(4) . . . . ?
C32 N6 C36 C35 -0.5(4) . . . . ?
C32 C33 C34 C35 -0.7(4) . . . . ?
C31 N4 C25 C26 -144.0(2) . . . . ?
C31 N4 C24 C6 177.77(18) . . . . ?
C31 C32 C33 C34 -176.3(3) . . . . ?
C24 N4 C25 C26 91.6(2) . . . . ?
C24 N4 C31 C32 -162.31(18) . . . . ?
C24 C6 C5 C4 174.5(2) . . . . ?
C28 C29 C30 N5 0.7(4) . . . . ?
C135 C133 C132 C131 178.2(2) . . . . ?
C132 C133 C135 F41 20.5(3) . . . . ?
C132 C133 C135 F42 140.3(2) . . . . ?
C132 C133 C135 F40 -101.3(3) . . . . ?
C132 C131 C136 F43 -40.3(8) . . . . ?
C132 C131 C136 F45 73.8(5) . . . . ?
C132 C131 C136 F44 -173.7(6) . . . . ?
C132 C131 C136 F47 -131.6(8) . . . . ?
C132 C131 C136 F48 109.1(10) . . . . ?
C132 C131 C136 F46 -23.6(9) . . . . ?
C120 C115 C116 C117 -176.3(2) . . . . ?
B1 C81 C86 C85 -172.85(18) . . . . ?
B1 C81 C82 C83 173.61(19) . . . . ?
B1 C105 C109 C110 -164.52(18) . . . . ?
B1 C105 C106 C107 165.78(18) . . . . ?
B1 C97 C102 C101 -178.6(2) . . . . ?
B1 C89 C90 C91 176.59(18) . . . . ?
C33 C32 C31 N4 -154.5(2) . . . . ?
C36 N6 C32 C31 177.0(2) . . . . ?
C36 N6 C32 C33 -0.7(4) . . . . ?
C36 C35 C34 C33 -0.5(4) . . . . ?
B2 C113 C114 C115 -177.9(2) . . . . ?
B2 C113 C118 C117 177.4(2) . . . . ?
B2 C137 C142 C141 175.02(19) . . . . ?
B2 C137 C138 C139 -175.25(19) . . . . ?
B2 C129 C130 C131 -177.5(2) . . . . ?
B2 C121 C126 C125 179.3(2) . . . . ?

loop_
_smtbx_masks_void_nr
_smtbx_masks_void_average_x
_smtbx_masks_void_average_y
_smtbx_masks_void_average_z
_smtbx_masks_void_volume
_smtbx_masks_void_count_electrons
_smtbx_masks_void_content
1 0.500 0.000 1.000 653.0 126.3 '3 Et2O'
2 0.152 0.292 0.159 20.9 0.0 ?
3 -0.152 0.708 0.841 20.9 0.0 ?
4 0.243 0.372 0.401 22.5 0.0 ?
5 0.258 0.936 0.719 13.0 0.0 ?
6 0.500 0.500 0.500 7.2 0.0 ?
7 0.757 0.628 0.599 22.5 0.0 ?
8 0.742 0.064 0.281 13.0 0.0 ?
